data_4313718
loop_
_publ_author_name
'Marie-Line Lehaire'
'Axel Schulz'
'Rosario Scopelliti'
'Kay Severin'

_publ_contact_author_address
;
Institut de Chimie Mol\'eculaire et Biologique
\'Ecole Polytechnique F\'ed\'erale de Lausanne
1015 Lausanne
Switzerland
;
_publ_contact_author_email kay.severin@epfl.ch
_publ_contact_author_fax '+41 21 693 9305'
_publ_contact_author_name 'Kay Severin'
_publ_contact_author_phone '+41 21 693 9302'
_publ_section_title
;
 Electronic Effects in 12-Metallacrown-3 Complexes. A Theoretical and
 Experimental Study
;
_journal_name_full 'Inorganic Chemistry'
_journal_page_first 3576
_journal_page_last 3581
_journal_paper_doi 10.1021/ic034042a
_journal_volume 42
_journal_year 2003
_chemical_formula_moiety 'C45 H48 Cl4 N3 Na O6 Ru3, C H Cl3, 2(H2 O)'
_chemical_formula_sum 'C46 H53 Cl7 N3 Na O8 Ru3'
_chemical_formula_weight 1350.26
_chemical_name_systematic
; 
 ? 
;
_space_group_IT_number 15
_symmetry_cell_setting monoclinic
_symmetry_space_group_name_Hall '-C 2yc'
_symmetry_space_group_name_H-M 'C 1 2/c 1'
_atom_sites_solution_hydrogens geom
_atom_sites_solution_primary direct
_atom_sites_solution_secondary difmap
_audit_creation_method SHELXL-97
_cell_angle_alpha 90.00
_cell_angle_beta 105.586(15)
_cell_angle_gamma 90.00
_cell_formula_units_Z 8
_cell_length_a 19.957(5)
_cell_length_b 16.444(4)
_cell_length_c 32.834(4)
_cell_measurement_reflns_used 2201
_cell_measurement_temperature 140(2)
_cell_measurement_theta_max 20.0064
_cell_measurement_theta_min 1.63345
_cell_volume 10379(4)
_computing_cell_refinement 'Oxford Diffraction CrysAlis RED'
_computing_data_collection 'marresearch mar345'
_computing_data_reduction 'Oxford Diffraction CrysAlis RED'
_computing_molecular_graphics 'Bruker SHELXTL'
_computing_publication_material 'Bruker SHELXTL'
_computing_structure_refinement 'SHELXL-97 (Sheldrick, 1997)'
_computing_structure_solution 'SHELXS-97 (Sheldrick, 1990)'
_diffrn_ambient_temperature 140(2)
_diffrn_measured_fraction_theta_full 0.990
_diffrn_measured_fraction_theta_max 0.990
_diffrn_measurement_device_type 'marresearch mar345 IPDS'
_diffrn_measurement_method '60 images with deltaphi = 3 deg. and exp. time = 180 sec.'
_diffrn_radiation_monochromator graphite
_diffrn_radiation_source 'fine-focus sealed tube'
_diffrn_radiation_type MoK\a
_diffrn_radiation_wavelength 0.71070
_diffrn_reflns_av_R_equivalents 0.0598
_diffrn_reflns_av_sigmaI/netI 0.0521
_diffrn_reflns_limit_h_max 23
_diffrn_reflns_limit_h_min -23
_diffrn_reflns_limit_k_max 19
_diffrn_reflns_limit_k_min -19
_diffrn_reflns_limit_l_max 38
_diffrn_reflns_limit_l_min -37
_diffrn_reflns_number 27887
_diffrn_reflns_theta_full 24.41
_diffrn_reflns_theta_max 24.41
_diffrn_reflns_theta_min 3.21
_exptl_absorpt_coefficient_mu 1.284
_exptl_absorpt_correction_T_max 0.5720
_exptl_absorpt_correction_T_min 0.1070
_exptl_absorpt_correction_type refdelf
_exptl_absorpt_process_details
; 
(See: Walker, N. & Stuart, D. (1983) Acta Cryst. A39, 158-166) 
;
_exptl_crystal_colour 'deep yellow'
_exptl_crystal_density_diffrn 1.728
_exptl_crystal_density_method 'not measured'
_exptl_crystal_description irregular
_exptl_crystal_F_000 5408
_exptl_crystal_size_max 0.25
_exptl_crystal_size_mid 0.22
_exptl_crystal_size_min 0.15
_refine_diff_density_max 0.720
_refine_diff_density_min -1.413
_refine_diff_density_rms 0.098
_refine_ls_extinction_coef 0.00019(5)
_refine_ls_extinction_expression Fc^*^=kFc[1+0.001xFc^2^\l^3^/sin(2\q)]^-1/4^
_refine_ls_extinction_method SHELXL
_refine_ls_goodness_of_fit_ref 1.151
_refine_ls_hydrogen_treatment mixed
_refine_ls_matrix_type full
_refine_ls_number_parameters 628
_refine_ls_number_reflns 8436
_refine_ls_number_restraints 1
_refine_ls_restrained_S_all 1.151
_refine_ls_R_factor_all 0.0875
_refine_ls_R_factor_gt 0.0613
_refine_ls_shift/su_max 0.001
_refine_ls_shift/su_mean 0.000
_refine_ls_structure_factor_coef Fsqd
_refine_ls_weighting_details 'calc w=1/[\s^2^(Fo^2^)+(0.0968P)^2^+0.0000P] where P=(Fo^2^+2Fc^2^)/3'
_refine_ls_weighting_scheme calc
_refine_ls_wR_factor_gt 0.1656
_refine_ls_wR_factor_ref 0.1858
_reflns_number_gt 5636
_reflns_number_total 8436
_reflns_threshold_expression >2sigma(I)
_cod_data_source_file ic034042asi20030116_034304_3.cif
_cod_data_source_block 3_x_NaCl
_cod_depositor_comments
;
The following automatic conversions were performed:

'_symmetry_cell_setting' value 'Monoclinic' changed to 'monoclinic'
according to the built-in table from CIF Core dictionary named
'cif_core.dic' version 2.4.1 from 2010-06-29.

Automatic conversion script
Id: cif_fix_values 1646 2011-03-28 12:23:43Z adriana 
;
_cod_database_code 4313718

loop_
_symmetry_equiv_pos_as_xyz
'x, y, z'
'-x, y, -z+1/2'
'x+1/2, y+1/2, z'
'-x+1/2, y+1/2, -z+1/2'
'-x, -y, -z'
'x, -y, z-1/2'
'-x+1/2, -y+1/2, -z'
'x+1/2, -y+1/2, z-1/2'

loop_
_atom_site_label
_atom_site_type_symbol
_atom_site_fract_x
_atom_site_fract_y
_atom_site_fract_z
_atom_site_U_iso_or_equiv
_atom_site_adp_type
_atom_site_occupancy
_atom_site_symmetry_multiplicity
_atom_site_calc_flag
_atom_site_refinement_flags
_atom_site_disorder_assembly
_atom_site_disorder_group
Ru1 Ru 0.12722(4) -0.09613(4) -0.13908(2) 0.0717(2) Uani 1 1 d . . .
Ru2 Ru 0.36775(4) -0.04452(6) -0.177865(19) 0.0801(3) Uani 1 1 d . . .
Ru3 Ru 0.31211(3) 0.11581(4) -0.047683(17) 0.0644(2) Uani 1 1 d . . .
Cl1 Cl 0.16176(14) 0.07295(17) -0.31997(7) 0.0909(7) Uani 1 1 d . . .
Cl2 Cl 0.34387(14) 0.36750(19) -0.15632(10) 0.1071(9) Uani 1 1 d . . .
Cl3 Cl 0.00440(10) 0.21007(14) -0.18763(6) 0.0728(5) Uani 1 1 d . . .
Cl4 Cl 0.35301(13) -0.17334(15) -0.03837(7) 0.0884(7) Uani 1 1 d . . .
Na1 Na 0.29744(16) -0.0686(2) -0.09534(9) 0.0678(8) Uani 1 1 d . . .
O1 O 0.2195(3) -0.0873(3) -0.15798(15) 0.0661(13) Uani 1 1 d . . .
O2 O 0.0888(3) -0.0710(4) -0.20218(17) 0.0744(15) Uani 1 1 d . . .
O3 O 0.3514(3) 0.0212(4) -0.12690(14) 0.0653(13) Uani 1 1 d . . .
O4 O 0.3814(3) 0.0736(5) -0.19596(17) 0.0887(19) Uani 1 1 d . . .
O5 O 0.2358(3) 0.0351(3) -0.08094(14) 0.0599(12) Uani 1 1 d . . .
O6 O 0.2283(3) 0.1932(3) -0.06770(14) 0.0655(13) Uani 1 1 d . . .
N1 N 0.2607(4) -0.0218(5) -0.20870(18) 0.0694(17) Uani 1 1 d . . .
N2 N 0.3277(3) 0.1506(4) -0.10766(18) 0.0647(16) Uani 1 1 d . . .
N3 N 0.1335(3) 0.0342(4) -0.13417(17) 0.0568(14) Uani 1 1 d . . .
C1 C 0.2091(4) -0.0494(5) -0.1944(2) 0.064(2) Uani 1 1 d . . .
C2 C 0.1368(4) -0.0421(5) -0.2185(2) 0.068(2) Uani 1 1 d . . .
C3 C 0.1229(5) -0.0028(5) -0.2581(2) 0.076(2) Uani 1 1 d . . .
H3 H 0.0767 0.0047 -0.2751 0.091 Uiso 1 1 calc R . .
C4 C 0.1793(5) 0.0244(6) -0.2710(2) 0.074(2) Uani 1 1 d . . .
C5 C 0.2452(5) 0.0165(6) -0.2475(2) 0.076(2) Uani 1 1 d . . .
H5 H 0.2819 0.0376 -0.2578 0.092 Uiso 1 1 calc R . .
C6 C 0.3462(4) 0.0981(6) -0.1346(2) 0.066(2) Uani 1 1 d . . .
C7 C 0.3640(4) 0.1292(7) -0.1714(3) 0.079(2) Uani 1 1 d . . .
C8 C 0.3640(4) 0.2116(8) -0.1784(3) 0.092(3) Uani 1 1 d . . .
H8 H 0.3766 0.2330 -0.2022 0.110 Uiso 1 1 calc R . .
C9 C 0.3448(5) 0.2632(6) -0.1495(3) 0.082(3) Uani 1 1 d . . .
C10 C 0.3269(4) 0.2320(6) -0.1155(3) 0.075(2) Uani 1 1 d . . .
H10 H 0.3134 0.2682 -0.0966 0.090 Uiso 1 1 calc R . .
C11 C 0.1827(4) 0.0745(5) -0.1050(2) 0.0591(17) Uani 1 1 d . . .
C12 C 0.1793(4) 0.1602(4) -0.0982(2) 0.0584(17) Uani 1 1 d . . .
C13 C 0.1234(4) 0.2024(5) -0.1234(2) 0.0582(17) Uani 1 1 d . . .
H13 H 0.1185 0.2592 -0.1196 0.070 Uiso 1 1 calc R . .
C14 C 0.0748(4) 0.1602(5) -0.1542(2) 0.0588(17) Uani 1 1 d . . .
C15 C 0.0793(4) 0.0770(5) -0.1590(2) 0.0650(19) Uani 1 1 d . . .
H15 H 0.0444 0.0495 -0.1799 0.078 Uiso 1 1 calc R . .
C16 C 0.0508(6) -0.1067(7) -0.1037(4) 0.098(3) Uani 1 1 d . . .
C17 C 0.0327(5) -0.1577(7) -0.1374(3) 0.093(3) Uani 1 1 d . . .
H17 H -0.0122 -0.1529 -0.1565 0.112 Uiso 1 1 calc R . .
C18 C 0.0776(7) -0.2157(8) -0.1445(5) 0.127(5) Uani 1 1 d . . .
H18 H 0.0595 -0.2516 -0.1675 0.153 Uiso 1 1 calc R . .
C19 C 0.1414(9) -0.2273(9) -0.1235(7) 0.154(7) Uani 1 1 d D . .
C20 C 0.1651(6) -0.1770(12) -0.0860(6) 0.145(7) Uani 1 1 d . . .
H20 H 0.2103 -0.1861 -0.0679 0.174 Uiso 1 1 calc R . .
C21 C 0.1210(9) -0.1111(9) -0.0745(4) 0.124(5) Uani 1 1 d . . .
H21 H 0.1369 -0.0760 -0.0508 0.149 Uiso 1 1 calc R . .
C22 C 0.0093(8) -0.0374(10) -0.0944(4) 0.134(5) Uani 1 1 d . . .
H22A H -0.0016 0.0002 -0.1185 0.201 Uiso 1 1 calc R . .
H22B H 0.0362 -0.0087 -0.0691 0.201 Uiso 1 1 calc R . .
H22C H -0.0340 -0.0578 -0.0895 0.201 Uiso 1 1 calc R . .
C23 C 0.1897(9) -0.2890(10) -0.1389(9) 0.190(10) Uani 1 1 d D . .
H23 H 0.2388 -0.2708 -0.1269 0.228 Uiso 1 1 calc R . .
C24 C 0.1755(12) -0.2891(14) -0.1869(9) 0.224(13) Uani 1 1 d . . .
H24A H 0.2131 -0.3178 -0.1948 0.336 Uiso 1 1 calc R . .
H24B H 0.1731 -0.2329 -0.1971 0.336 Uiso 1 1 calc R . .
H24C H 0.1312 -0.3166 -0.1995 0.336 Uiso 1 1 calc R . .
C25 C 0.1802(18) -0.3687(13) -0.1165(14) 0.35(2) Uani 1 1 d . . .
H25A H 0.1770 -0.4144 -0.1361 0.524 Uiso 1 1 calc R . .
H25B H 0.1374 -0.3656 -0.1073 0.524 Uiso 1 1 calc R . .
H25C H 0.2201 -0.3768 -0.0919 0.524 Uiso 1 1 calc R . .
C26 C 0.4571(6) -0.1108(9) -0.1374(3) 0.125(6) Uani 1 1 d . . .
C27 C 0.3957(7) -0.1586(8) -0.1435(3) 0.112(5) Uani 1 1 d . . .
H27 H 0.3827 -0.1790 -0.1197 0.135 Uiso 1 1 calc R . .
C28 C 0.3547(5) -0.1755(7) -0.1841(2) 0.086(3) Uani 1 1 d . . .
H28 H 0.3137 -0.2071 -0.1874 0.103 Uiso 1 1 calc R . .
C29 C 0.3723(5) -0.1470(6) -0.2209(2) 0.081(3) Uani 1 1 d . . .
C30 C 0.4323(5) -0.0987(8) -0.2146(3) 0.106(4) Uani 1 1 d . . .
H30 H 0.4456 -0.0773 -0.2381 0.127 Uiso 1 1 calc R . .
C31 C 0.4729(5) -0.0820(9) -0.1727(3) 0.117(5) Uani 1 1 d . . .
H31 H 0.5131 -0.0490 -0.1691 0.140 Uiso 1 1 calc R . .
C32 C 0.4995(7) -0.0881(11) -0.0927(3) 0.169(8) Uani 1 1 d . . .
H32A H 0.5167 -0.0323 -0.0927 0.254 Uiso 1 1 calc R . .
H32B H 0.5389 -0.1254 -0.0835 0.254 Uiso 1 1 calc R . .
H32C H 0.4699 -0.0920 -0.0733 0.254 Uiso 1 1 calc R . .
C33 C 0.3260(5) -0.1684(6) -0.2640(2) 0.079(2) Uani 1 1 d . . .
H33 H 0.2769 -0.1551 -0.2645 0.095 Uiso 1 1 calc R . .
C34 C 0.3310(5) -0.2598(6) -0.2705(3) 0.085(3) Uani 1 1 d . . .
H34A H 0.3794 -0.2746 -0.2680 0.127 Uiso 1 1 calc R . .
H34B H 0.3020 -0.2746 -0.2986 0.127 Uiso 1 1 calc R . .
H34C H 0.3146 -0.2888 -0.2489 0.127 Uiso 1 1 calc R . .
C35 C 0.3436(5) -0.1233(6) -0.3002(3) 0.083(2) Uani 1 1 d . . .
H35A H 0.3396 -0.0646 -0.2963 0.124 Uiso 1 1 calc R . .
H35B H 0.3114 -0.1398 -0.3270 0.124 Uiso 1 1 calc R . .
H35C H 0.3914 -0.1364 -0.3006 0.124 Uiso 1 1 calc R . .
C36 C 0.4247(5) 0.1260(6) -0.0207(2) 0.079(3) Uani 1 1 d . . .
C37 C 0.3901(5) 0.1884(6) -0.0039(2) 0.077(2) Uani 1 1 d . . .
H37 H 0.4032 0.2436 -0.0053 0.092 Uiso 1 1 calc R . .
C38 C 0.3367(5) 0.1683(6) 0.0148(2) 0.075(2) Uani 1 1 d . . .
H38 H 0.3137 0.2106 0.0255 0.090 Uiso 1 1 calc R . .
C39 C 0.3162(5) 0.0857(5) 0.0182(2) 0.076(3) Uani 1 1 d . . .
C40 C 0.3508(5) 0.0253(6) 0.0014(2) 0.079(3) Uani 1 1 d . . .
H40 H 0.3377 -0.0300 0.0028 0.095 Uiso 1 1 calc R . .
C41 C 0.4049(5) 0.0445(6) -0.0176(2) 0.083(3) Uani 1 1 d . . .
H41 H 0.4279 0.0022 -0.0283 0.099 Uiso 1 1 calc R . .
C42 C 0.4779(5) 0.1491(8) -0.0439(3) 0.098(3) Uani 1 1 d . . .
H42A H 0.5230 0.1586 -0.0234 0.148 Uiso 1 1 calc R . .
H42B H 0.4629 0.1987 -0.0603 0.148 Uiso 1 1 calc R . .
H42C H 0.4824 0.1048 -0.0629 0.148 Uiso 1 1 calc R . .
C43 C 0.2596(6) 0.0625(6) 0.0384(2) 0.083(3) Uani 1 1 d . . .
H43 H 0.2477 0.0041 0.0316 0.100 Uiso 1 1 calc R . .
C44 C 0.1942(6) 0.1120(7) 0.0220(3) 0.101(3) Uani 1 1 d . . .
H44A H 0.1578 0.0916 0.0343 0.152 Uiso 1 1 calc R . .
H44B H 0.1785 0.1074 -0.0089 0.152 Uiso 1 1 calc R . .
H44C H 0.2038 0.1692 0.0299 0.152 Uiso 1 1 calc R . .
C45 C 0.2853(7) 0.0701(7) 0.0851(3) 0.100(3) Uani 1 1 d . . .
H45A H 0.3228 0.0308 0.0959 0.150 Uiso 1 1 calc R . .
H45B H 0.2471 0.0593 0.0979 0.150 Uiso 1 1 calc R . .
H45C H 0.3030 0.1253 0.0925 0.150 Uiso 1 1 calc R . .
Cl5 Cl 0.4812(2) -0.3230(2) -0.08337(11) 0.1322(13) Uani 1 1 d . . .
Cl6 Cl 0.4909(3) -0.3798(3) -0.00111(10) 0.1451(15) Uani 1 1 d . . .
Cl7 Cl 0.3705(3) -0.4157(4) -0.06790(19) 0.198(3) Uani 1 1 d . . .
C46 C 0.4352(5) -0.3448(7) -0.0468(3) 0.084(2) Uani 1 1 d . . .
H46 H 0.4129 -0.2937 -0.0405 0.101 Uiso 1 1 calc R . .
O7 O 0.0000 -0.1825(7) -0.2500 0.169(8) Uani 1 2 d S . .
O8A O 0.4910(8) 0.1554(9) -0.2203(5) 0.107(5) Uani 0.50 1 d P A 1
O8B O 0.5104(14) 0.0555(15) -0.2138(10) 0.199(13) Uani 0.50 1 d P B 2
O9 O 0.2519(15) -0.1634(12) 0.0189(7) 0.168(9) Uani 0.50 1 d P . .

loop_
_atom_site_aniso_label
_atom_site_aniso_U_11
_atom_site_aniso_U_22
_atom_site_aniso_U_33
_atom_site_aniso_U_23
_atom_site_aniso_U_13
_atom_site_aniso_U_12
Ru1 0.0580(4) 0.0593(4) 0.0924(4) 0.0064(3) 0.0107(3) 0.0044(3)
Ru2 0.0568(4) 0.1176(7) 0.0624(3) -0.0172(3) 0.0100(3) 0.0248(4)
Ru3 0.0662(4) 0.0652(4) 0.0555(3) -0.0061(2) 0.0053(3) 0.0143(3)
Cl1 0.0907(16) 0.1029(18) 0.0726(11) 0.0023(11) 0.0107(10) 0.0223(14)
Cl2 0.0748(15) 0.100(2) 0.140(2) 0.0329(16) 0.0185(14) -0.0178(14)
Cl3 0.0584(11) 0.0783(13) 0.0785(10) 0.0136(9) 0.0130(8) 0.0179(9)
Cl4 0.0902(16) 0.0772(14) 0.0828(12) -0.0041(10) -0.0024(10) 0.0235(12)
Na1 0.0619(18) 0.0677(19) 0.0698(15) -0.0043(13) 0.0106(13) 0.0147(14)
O1 0.055(3) 0.065(3) 0.072(3) -0.011(2) 0.007(2) 0.015(2)
O2 0.055(3) 0.070(4) 0.088(3) -0.011(3) 0.002(3) 0.004(3)
O3 0.057(3) 0.078(4) 0.059(2) -0.003(2) 0.012(2) 0.011(3)
O4 0.066(4) 0.135(6) 0.070(3) -0.007(3) 0.028(3) -0.001(4)
O5 0.063(3) 0.053(3) 0.061(2) 0.003(2) 0.012(2) 0.012(2)
O6 0.072(3) 0.064(3) 0.056(2) -0.005(2) 0.008(2) 0.012(3)
N1 0.060(4) 0.085(5) 0.060(3) -0.009(3) 0.012(3) 0.012(3)
N2 0.053(4) 0.068(4) 0.069(3) -0.003(3) 0.009(3) -0.003(3)
N3 0.052(3) 0.058(4) 0.062(3) 0.001(2) 0.018(2) 0.006(3)
C1 0.060(5) 0.065(5) 0.061(4) -0.008(3) 0.004(3) 0.021(4)
C2 0.058(5) 0.061(5) 0.080(4) -0.019(4) 0.007(4) 0.011(4)
C3 0.073(6) 0.075(5) 0.068(4) -0.011(4) -0.001(4) 0.027(4)
C4 0.063(5) 0.092(6) 0.061(4) -0.010(4) 0.008(3) 0.025(4)
C5 0.072(5) 0.086(6) 0.071(4) -0.012(4) 0.019(4) 0.016(5)
C6 0.052(4) 0.083(6) 0.060(4) -0.005(3) 0.010(3) 0.001(4)
C7 0.050(4) 0.106(8) 0.081(5) 0.003(5) 0.016(4) -0.003(5)
C8 0.050(5) 0.143(10) 0.078(5) 0.022(6) 0.011(4) -0.013(5)
C9 0.060(5) 0.090(7) 0.093(5) 0.017(5) 0.015(4) -0.015(5)
C10 0.056(5) 0.075(6) 0.088(5) -0.002(4) 0.006(4) -0.005(4)
C11 0.054(4) 0.068(5) 0.057(3) 0.004(3) 0.018(3) 0.012(3)
C12 0.068(5) 0.053(4) 0.058(3) -0.001(3) 0.023(3) 0.012(3)
C13 0.054(4) 0.060(4) 0.061(3) 0.009(3) 0.015(3) 0.010(3)
C14 0.051(4) 0.059(5) 0.068(4) 0.006(3) 0.019(3) 0.012(3)
C15 0.051(4) 0.078(5) 0.068(4) 0.007(4) 0.018(3) 0.006(4)
C16 0.095(8) 0.083(7) 0.125(8) 0.035(6) 0.046(7) 0.013(6)
C17 0.073(6) 0.095(8) 0.105(6) -0.001(6) 0.014(5) -0.010(5)
C18 0.099(9) 0.080(8) 0.205(14) 0.013(8) 0.044(9) 0.017(7)
C19 0.116(12) 0.095(10) 0.234(19) 0.060(11) 0.016(12) 0.007(9)
C20 0.065(7) 0.174(16) 0.183(13) 0.124(13) 0.013(8) 0.005(9)
C21 0.152(13) 0.122(11) 0.101(7) 0.024(7) 0.038(8) -0.059(10)
C22 0.120(11) 0.161(15) 0.134(10) 0.031(9) 0.057(8) -0.002(10)
C23 0.101(11) 0.093(11) 0.39(3) 0.085(17) 0.092(17) 0.039(9)
C24 0.152(18) 0.140(18) 0.35(3) -0.09(2) 0.02(2) 0.034(14)
C25 0.31(4) 0.094(14) 0.68(7) 0.11(3) 0.19(4) 0.06(2)
C26 0.085(7) 0.192(13) 0.074(6) -0.053(7) -0.022(5) 0.078(8)
C27 0.120(10) 0.138(10) 0.068(5) -0.010(5) 0.008(5) 0.086(9)
C28 0.091(6) 0.111(7) 0.056(4) -0.008(4) 0.020(4) 0.052(6)
C29 0.064(5) 0.103(7) 0.071(4) -0.017(4) 0.011(4) 0.033(5)
C30 0.050(5) 0.176(12) 0.087(6) -0.040(6) 0.011(4) 0.030(6)
C31 0.065(6) 0.189(13) 0.088(6) -0.059(7) 0.007(5) 0.030(7)
C32 0.127(10) 0.263(19) 0.077(6) -0.060(9) -0.042(6) 0.115(12)
C33 0.066(5) 0.112(7) 0.056(4) -0.004(4) 0.012(3) 0.017(5)
C34 0.076(6) 0.103(7) 0.072(4) -0.007(4) 0.015(4) 0.020(5)
C35 0.075(6) 0.095(7) 0.080(5) -0.014(4) 0.022(4) 0.007(5)
C36 0.065(5) 0.094(7) 0.065(4) -0.016(4) -0.004(4) 0.019(5)
C37 0.073(5) 0.076(6) 0.070(4) -0.016(4) -0.001(4) 0.016(4)
C38 0.075(5) 0.088(6) 0.056(4) -0.013(4) 0.007(3) 0.015(5)
C39 0.100(7) 0.068(5) 0.049(3) -0.003(3) 0.001(4) 0.028(5)
C40 0.097(7) 0.066(5) 0.060(4) -0.003(3) -0.001(4) 0.017(5)
C41 0.080(6) 0.085(7) 0.065(4) -0.013(4) -0.011(4) 0.033(5)
C42 0.068(6) 0.126(9) 0.088(5) -0.024(6) -0.001(5) 0.013(6)
C43 0.114(8) 0.069(5) 0.056(4) 0.001(3) 0.005(4) 0.010(5)
C44 0.109(8) 0.115(9) 0.080(5) 0.020(5) 0.026(5) 0.030(7)
C45 0.155(11) 0.077(6) 0.073(5) 0.004(4) 0.037(6) -0.002(7)
Cl5 0.199(4) 0.097(2) 0.137(2) 0.0139(17) 0.109(3) 0.004(2)
Cl6 0.183(4) 0.146(3) 0.0970(18) 0.0241(19) 0.021(2) 0.051(3)
Cl7 0.153(4) 0.230(6) 0.233(5) -0.108(5) 0.091(4) -0.099(4)
C46 0.082(6) 0.089(7) 0.090(5) -0.001(5) 0.037(5) 0.011(5)
O7 0.171(13) 0.063(6) 0.191(12) 0.000 -0.096(10) 0.000
O8A 0.099(11) 0.070(9) 0.173(13) 0.016(8) 0.074(10) 0.009(8)
O8B 0.19(2) 0.132(17) 0.34(3) 0.09(2) 0.18(3) 0.061(17)
O9 0.24(3) 0.096(14) 0.193(19) 0.006(13) 0.096(19) 0.042(16)

loop_
_atom_type_symbol
_atom_type_description
_atom_type_scat_dispersion_real
_atom_type_scat_dispersion_imag
_atom_type_scat_source
C C 0.0033 0.0016 'International Tables Vol C Tables 4.2.6.8 and 6.1.1.4'
H H 0.0000 0.0000 'International Tables Vol C Tables 4.2.6.8 and 6.1.1.4'
N N 0.0061 0.0033 'International Tables Vol C Tables 4.2.6.8 and 6.1.1.4'
O O 0.0106 0.0060 'International Tables Vol C Tables 4.2.6.8 and 6.1.1.4'
Na Na 0.0362 0.0249 'International Tables Vol C Tables 4.2.6.8 and 6.1.1.4'
Cl Cl 0.1484 0.1585 'International Tables Vol C Tables 4.2.6.8 and 6.1.1.4'
Ru Ru -1.2594 0.8363 'International Tables Vol C Tables 4.2.6.8 and 6.1.1.4'

loop_
_geom_angle_atom_site_label_1
_geom_angle_atom_site_label_2
_geom_angle_atom_site_label_3
_geom_angle
_geom_angle_site_symmetry_1
_geom_angle_site_symmetry_3
_geom_angle_publ_flag
O2 Ru1 O1 78.9(2) . . ?
O2 Ru1 N3 82.7(2) . . ?
O1 Ru1 N3 85.2(2) . . ?
O2 Ru1 C17 91.6(3) . . ?
O1 Ru1 C17 152.0(3) . . ?
N3 Ru1 C17 120.0(4) . . ?
O2 Ru1 C16 115.8(4) . . ?
O1 Ru1 C16 165.2(4) . . ?
N3 Ru1 C16 94.3(4) . . ?
C17 Ru1 C16 36.7(4) . . ?
O2 Ru1 C20 153.4(7) . . ?
O1 Ru1 C20 97.8(4) . . ?
N3 Ru1 C20 123.5(7) . . ?
C17 Ru1 C20 79.0(4) . . ?
C16 Ru1 C20 70.1(5) . . ?
O2 Ru1 C21 155.0(5) . . ?
O1 Ru1 C21 125.5(5) . . ?
N3 Ru1 C21 93.3(4) . . ?
C17 Ru1 C21 69.0(5) . . ?
C16 Ru1 C21 39.7(5) . . ?
C20 Ru1 C21 40.7(6) . . ?
O2 Ru1 C18 93.5(5) . . ?
O1 Ru1 C18 116.9(4) . . ?
N3 Ru1 C18 156.6(4) . . ?
C17 Ru1 C18 36.8(4) . . ?
C16 Ru1 C18 66.5(5) . . ?
C20 Ru1 C18 64.2(6) . . ?
C21 Ru1 C18 80.4(6) . . ?
O2 Ru1 C19 114.8(6) . . ?
O1 Ru1 C19 93.9(5) . . ?
N3 Ru1 C19 162.0(6) . . ?
C17 Ru1 C19 66.1(5) . . ?
C16 Ru1 C19 82.1(6) . . ?
C20 Ru1 C19 38.7(6) . . ?
C21 Ru1 C19 72.7(6) . . ?
C18 Ru1 C19 34.0(5) . . ?
O2 Ru1 Na1 117.89(19) . . ?
O1 Ru1 Na1 41.20(14) . . ?
N3 Ru1 Na1 78.51(16) . . ?
C17 Ru1 Na1 148.0(3) . . ?
C16 Ru1 Na1 124.2(4) . . ?
C20 Ru1 Na1 69.1(4) . . ?
C21 Ru1 Na1 85.0(4) . . ?
C18 Ru1 Na1 122.8(4) . . ?
C19 Ru1 Na1 88.9(5) . . ?
O4 Ru2 O3 78.8(2) . . ?
O4 Ru2 N1 83.8(3) . . ?
O3 Ru2 N1 86.4(2) . . ?
O4 Ru2 C31 95.2(5) . . ?
O3 Ru2 C31 116.4(3) . . ?
N1 Ru2 C31 156.6(3) . . ?
O4 Ru2 C28 157.6(3) . . ?
O3 Ru2 C28 123.2(3) . . ?
N1 Ru2 C28 92.8(3) . . ?
C31 Ru2 C28 79.2(5) . . ?
O4 Ru2 C30 94.7(4) . . ?
O3 Ru2 C30 153.9(3) . . ?
N1 Ru2 C30 118.3(3) . . ?
C31 Ru2 C30 38.4(3) . . ?
C28 Ru2 C30 67.4(4) . . ?
O4 Ru2 C27 156.8(4) . . ?
O3 Ru2 C27 96.0(3) . . ?
N1 Ru2 C27 118.7(4) . . ?
C31 Ru2 C27 66.7(6) . . ?
C28 Ru2 C27 37.3(3) . . ?
C30 Ru2 C27 80.1(5) . . ?
O4 Ru2 C26 119.3(5) . . ?
O3 Ru2 C26 92.8(3) . . ?
N1 Ru2 C26 156.3(5) . . ?
C31 Ru2 C26 36.5(5) . . ?
C28 Ru2 C26 67.9(5) . . ?
C30 Ru2 C26 68.2(4) . . ?
C27 Ru2 C26 37.9(5) . . ?
O4 Ru2 C29 119.9(3) . . ?
O3 Ru2 C29 161.0(3) . . ?
N1 Ru2 C29 92.2(3) . . ?
C31 Ru2 C29 68.0(4) . . ?
C28 Ru2 C29 37.9(3) . . ?
C30 Ru2 C29 37.3(4) . . ?
C27 Ru2 C29 68.2(3) . . ?
C26 Ru2 C29 80.9(3) . . ?
O4 Ru2 Na1 116.93(17) . . ?
O3 Ru2 Na1 39.99(17) . . ?
N1 Ru2 Na1 79.83(18) . . ?
C31 Ru2 Na1 120.5(3) . . ?
C28 Ru2 Na1 84.0(2) . . ?
C30 Ru2 Na1 145.9(4) . . ?
C27 Ru2 Na1 65.8(3) . . ?
C26 Ru2 Na1 84.4(4) . . ?
C29 Ru2 Na1 121.1(3) . . ?
O6 Ru3 O5 79.1(2) . . ?
O6 Ru3 N2 81.3(2) . . ?
O5 Ru3 N2 87.4(2) . . ?
O6 Ru3 C38 90.8(3) . . ?
O5 Ru3 C38 134.2(3) . . ?
N2 Ru3 C38 135.4(3) . . ?
O6 Ru3 C37 104.3(3) . . ?
O5 Ru3 C37 170.4(3) . . ?
N2 Ru3 C37 101.9(3) . . ?
C38 Ru3 C37 37.9(3) . . ?
O6 Ru3 C40 138.9(3) . . ?
O5 Ru3 C40 90.9(3) . . ?
N2 Ru3 C40 138.5(3) . . ?
C38 Ru3 C40 68.0(3) . . ?
C37 Ru3 C40 80.6(3) . . ?
O6 Ru3 C36 137.5(3) . . ?
O5 Ru3 C36 141.6(3) . . ?
N2 Ru3 C36 88.1(3) . . ?
C38 Ru3 C36 68.7(3) . . ?
C37 Ru3 C36 38.2(3) . . ?
C40 Ru3 C36 68.3(4) . . ?
O6 Ru3 C41 171.3(2) . . ?
O5 Ru3 C41 107.7(3) . . ?
N2 Ru3 C41 104.0(3) . . ?
C38 Ru3 C41 80.6(3) . . ?
C37 Ru3 C41 68.1(3) . . ?
C40 Ru3 C41 37.9(4) . . ?
C36 Ru3 C41 37.5(4) . . ?
O6 Ru3 C39 105.3(3) . . ?
O5 Ru3 C39 101.5(3) . . ?
N2 Ru3 C39 169.7(3) . . ?
C38 Ru3 C39 38.3(3) . . ?
C37 Ru3 C39 69.0(4) . . ?
C40 Ru3 C39 37.5(3) . . ?
C36 Ru3 C39 81.7(4) . . ?
C41 Ru3 C39 68.5(4) . . ?
O6 Ru3 Na1 116.28(14) . . ?
O5 Ru3 Na1 39.73(15) . . ?
N2 Ru3 Na1 80.25(19) . . ?
C38 Ru3 Na1 140.0(3) . . ?
C37 Ru3 Na1 139.1(2) . . ?
C40 Ru3 Na1 72.5(2) . . ?
C36 Ru3 Na1 102.0(2) . . ?
C41 Ru3 Na1 71.7(2) . . ?
C39 Ru3 Na1 103.2(2) . . ?
O5 Na1 O3 87.4(2) . . ?
O5 Na1 O1 90.8(2) . . ?
O3 Na1 O1 88.2(2) . . ?
O5 Na1 Cl4 120.96(18) . . ?
O3 Na1 Cl4 127.80(19) . . ?
O1 Na1 Cl4 129.3(2) . . ?
O5 Na1 Ru1 68.86(15) . . ?
O3 Na1 Ru1 116.73(16) . . ?
O1 Na1 Ru1 38.09(16) . . ?
Cl4 Na1 Ru1 114.35(13) . . ?
O5 Na1 Ru3 36.96(14) . . ?
O3 Na1 Ru3 68.34(16) . . ?
O1 Na1 Ru3 119.96(17) . . ?
Cl4 Na1 Ru3 107.30(10) . . ?
Ru1 Na1 Ru3 105.75(8) . . ?
O5 Na1 Ru2 116.83(17) . . ?
O3 Na1 Ru2 36.87(14) . . ?
O1 Na1 Ru2 67.51(17) . . ?
Cl4 Na1 Ru2 118.04(12) . . ?
Ru1 Na1 Ru2 105.26(7) . . ?
Ru3 Na1 Ru2 105.17(10) . . ?
C1 O1 Ru1 111.4(5) . . ?
C1 O1 Na1 132.1(5) . . ?
Ru1 O1 Na1 100.7(2) . . ?
C2 O2 Ru1 111.9(4) . . ?
C6 O3 Ru2 111.9(5) . . ?
C6 O3 Na1 135.6(5) . . ?
Ru2 O3 Na1 103.1(3) . . ?
C7 O4 Ru2 113.3(6) . . ?
C11 O5 Ru3 110.9(5) . . ?
C11 O5 Na1 130.9(4) . . ?
Ru3 O5 Na1 103.3(2) . . ?
C12 O6 Ru3 111.2(4) . . ?
C1 N1 C5 118.9(7) . . ?
C1 N1 Ru2 123.1(5) . . ?
C5 N1 Ru2 117.7(6) . . ?
C6 N2 C10 119.5(7) . . ?
C6 N2 Ru3 124.0(6) . . ?
C10 N2 Ru3 115.9(6) . . ?
C11 N3 C15 118.8(7) . . ?
C11 N3 Ru1 124.0(5) . . ?
C15 N3 Ru1 116.7(5) . . ?
O1 C1 N1 122.6(7) . . ?
O1 C1 C2 115.3(8) . . ?
N1 C1 C2 122.0(7) . . ?
O2 C2 C3 124.1(7) . . ?
O2 C2 C1 118.3(7) . . ?
C3 C2 C1 117.5(9) . . ?
C4 C3 C2 117.2(7) . . ?
C4 C3 H3 121.4 . . ?
C2 C3 H3 121.4 . . ?
C5 C4 C3 123.2(8) . . ?
C5 C4 Cl1 119.9(8) . . ?
C3 C4 Cl1 116.9(6) . . ?
C4 C5 N1 121.2(9) . . ?
C4 C5 H5 119.4 . . ?
N1 C5 H5 119.4 . . ?
O3 C6 N2 121.2(7) . . ?
O3 C6 C7 119.2(8) . . ?
N2 C6 C7 119.5(8) . . ?
O4 C7 C8 124.5(9) . . ?
O4 C7 C6 115.4(9) . . ?
C8 C7 C6 120.1(9) . . ?
C7 C8 C9 118.1(9) . . ?
C7 C8 H8 120.9 . . ?
C9 C8 H8 120.9 . . ?
C10 C9 C8 120.5(10) . . ?
C10 C9 Cl2 119.0(9) . . ?
C8 C9 Cl2 120.6(8) . . ?
C9 C10 N2 122.3(9) . . ?
C9 C10 H10 118.8 . . ?
N2 C10 H10 118.8 . . ?
O5 C11 N3 120.1(7) . . ?
O5 C11 C12 117.3(6) . . ?
N3 C11 C12 122.6(6) . . ?
O6 C12 C13 124.2(7) . . ?
O6 C12 C11 118.0(6) . . ?
C13 C12 C11 117.8(7) . . ?
C12 C13 C14 118.6(7) . . ?
C12 C13 H13 120.7 . . ?
C14 C13 H13 120.7 . . ?
C15 C14 C13 121.6(6) . . ?
C15 C14 Cl3 117.5(6) . . ?
C13 C14 Cl3 120.8(6) . . ?
N3 C15 C14 120.6(7) . . ?
N3 C15 H15 119.7 . . ?
C14 C15 H15 119.7 . . ?
C17 C16 C21 120.0(12) . . ?
C17 C16 C22 126.8(12) . . ?
C21 C16 C22 112.9(13) . . ?
C17 C16 Ru1 71.5(7) . . ?
C21 C16 Ru1 70.6(7) . . ?
C22 C16 Ru1 124.1(8) . . ?
C16 C17 C18 121.7(11) . . ?
C16 C17 Ru1 71.8(7) . . ?
C18 C17 Ru1 72.9(8) . . ?
C16 C17 H17 119.1 . . ?
C18 C17 H17 119.1 . . ?
Ru1 C17 H17 128.4 . . ?
C19 C18 C17 127.5(16) . . ?
C19 C18 Ru1 74.2(10) . . ?
C17 C18 Ru1 70.3(7) . . ?
C19 C18 H18 116.2 . . ?
C17 C18 H18 116.3 . . ?
Ru1 C18 H18 133.5 . . ?
C18 C19 C20 114.7(16) . . ?
C18 C19 C23 121.8(18) . . ?
C20 C19 C23 123.5(17) . . ?
C18 C19 Ru1 71.7(9) . . ?
C20 C19 Ru1 68.5(7) . . ?
C23 C19 Ru1 127.1(11) . . ?
C19 C20 C21 123.0(11) . . ?
C19 C20 Ru1 72.7(8) . . ?
C21 C20 Ru1 70.0(6) . . ?
C19 C20 H20 118.5 . . ?
C21 C20 H20 118.5 . . ?
Ru1 C20 H20 131.9 . . ?
C16 C21 C20 112.9(12) . . ?
C16 C21 Ru1 69.6(6) . . ?
C20 C21 Ru1 69.2(7) . . ?
C16 C21 H21 123.6 . . ?
C20 C21 H21 123.6 . . ?
Ru1 C21 H21 129.4 . . ?
C16 C22 H22A 109.5 . . ?
C16 C22 H22B 109.5 . . ?
H22A C22 H22B 109.5 . . ?
C16 C22 H22C 109.5 . . ?
H22A C22 H22C 109.5 . . ?
H22B C22 H22C 109.5 . . ?
C24 C23 C25 119(3) . . ?
C24 C23 C19 111.9(16) . . ?
C25 C23 C19 103.3(17) . . ?
C24 C23 H23 107.4 . . ?
C25 C23 H23 107.4 . . ?
C19 C23 H23 107.4 . . ?
C23 C24 H24A 109.5 . . ?
C23 C24 H24B 109.5 . . ?
H24A C24 H24B 109.5 . . ?
C23 C24 H24C 109.5 . . ?
H24A C24 H24C 109.5 . . ?
H24B C24 H24C 109.5 . . ?
C23 C25 H25A 109.5 . . ?
C23 C25 H25B 109.5 . . ?
H25A C25 H25B 109.5 . . ?
C23 C25 H25C 109.5 . . ?
H25A C25 H25C 109.5 . . ?
H25B C25 H25C 109.5 . . ?
C31 C26 C27 117.3(9) . . ?
C31 C26 C32 122.4(15) . . ?
C27 C26 C32 120.1(14) . . ?
C31 C26 Ru2 69.5(6) . . ?
C27 C26 Ru2 70.3(5) . . ?
C32 C26 Ru2 127.3(8) . . ?
C28 C27 C26 120.4(12) . . ?
C28 C27 Ru2 71.0(6) . . ?
C26 C27 Ru2 71.9(8) . . ?
C28 C27 H27 119.8 . . ?
C26 C27 H27 119.8 . . ?
Ru2 C27 H27 129.9 . . ?
C27 C28 C29 122.0(12) . . ?
C27 C28 Ru2 71.7(7) . . ?
C29 C28 Ru2 72.7(6) . . ?
C27 C28 H28 119.0 . . ?
C29 C28 H28 119.0 . . ?
Ru2 C28 H28 129.0 . . ?
C30 C29 C28 117.2(8) . . ?
C30 C29 C33 123.5(9) . . ?
C28 C29 C33 119.3(9) . . ?
C30 C29 Ru2 69.9(5) . . ?
C28 C29 Ru2 69.4(5) . . ?
C33 C29 Ru2 131.0(6) . . ?
C29 C30 C31 119.5(12) . . ?
C29 C30 Ru2 72.9(5) . . ?
C31 C30 Ru2 69.7(5) . . ?
C29 C30 H30 120.3 . . ?
C31 C30 H30 120.3 . . ?
Ru2 C30 H30 129.5 . . ?
C26 C31 C30 123.6(13) . . ?
C26 C31 Ru2 74.0(6) . . ?
C30 C31 Ru2 71.9(5) . . ?
C26 C31 H31 118.2 . . ?
C30 C31 H31 118.2 . . ?
Ru2 C31 H31 128.4 . . ?
C26 C32 H32A 109.5 . . ?
C26 C32 H32B 109.5 . . ?
H32A C32 H32B 109.5 . . ?
C26 C32 H32C 109.5 . . ?
H32A C32 H32C 109.5 . . ?
H32B C32 H32C 109.5 . . ?
C29 C33 C35 114.0(9) . . ?
C29 C33 C34 108.3(7) . . ?
C35 C33 C34 109.6(7) . . ?
C29 C33 H33 108.3 . . ?
C35 C33 H33 108.3 . . ?
C34 C33 H33 108.3 . . ?
C33 C34 H34A 109.5 . . ?
C33 C34 H34B 109.5 . . ?
H34A C34 H34B 109.5 . . ?
C33 C34 H34C 109.5 . . ?
H34A C34 H34C 109.5 . . ?
H34B C34 H34C 109.5 . . ?
C33 C35 H35A 109.5 . . ?
C33 C35 H35B 109.5 . . ?
H35A C35 H35B 109.5 . . ?
C33 C35 H35C 109.5 . . ?
H35A C35 H35C 109.5 . . ?
H35B C35 H35C 109.5 . . ?
C41 C36 C37 118.8(10) . . ?
C41 C36 C42 121.5(9) . . ?
C37 C36 C42 119.5(10) . . ?
C41 C36 Ru3 71.3(5) . . ?
C37 C36 Ru3 70.2(5) . . ?
C42 C36 Ru3 126.7(6) . . ?
C38 C37 C36 120.2(9) . . ?
C38 C37 Ru3 70.6(5) . . ?
C36 C37 Ru3 71.6(5) . . ?
C38 C37 H37 119.9 . . ?
C36 C37 H37 119.9 . . ?
Ru3 C37 H37 130.5 . . ?
C37 C38 C39 121.6(8) . . ?
C37 C38 Ru3 71.5(4) . . ?
C39 C38 Ru3 72.4(4) . . ?
C37 C38 H38 119.2 . . ?
C39 C38 H38 119.2 . . ?
Ru3 C38 H38 129.3 . . ?
C40 C39 C38 117.3(9) . . ?
C40 C39 C43 120.0(9) . . ?
C38 C39 C43 122.7(8) . . ?
C40 C39 Ru3 70.4(5) . . ?
C38 C39 Ru3 69.3(4) . . ?
C43 C39 Ru3 131.1(6) . . ?
C39 C40 C41 121.9(9) . . ?
C39 C40 Ru3 72.2(5) . . ?
C41 C40 Ru3 71.6(5) . . ?
C39 C40 H40 119.1 . . ?
C41 C40 H40 119.1 . . ?
Ru3 C40 H40 129.9 . . ?
C36 C41 C40 120.2(8) . . ?
C36 C41 Ru3 71.2(5) . . ?
C40 C41 Ru3 70.5(5) . . ?
C36 C41 H41 119.9 . . ?
C40 C41 H41 119.9 . . ?
Ru3 C41 H41 131.2 . . ?
C36 C42 H42A 109.5 . . ?
C36 C42 H42B 109.5 . . ?
H42A C42 H42B 109.5 . . ?
C36 C42 H42C 109.5 . . ?
H42A C42 H42C 109.5 . . ?
H42B C42 H42C 109.5 . . ?
C45 C43 C39 110.0(9) . . ?
C45 C43 C44 110.4(9) . . ?
C39 C43 C44 112.6(8) . . ?
C45 C43 H43 107.9 . . ?
C39 C43 H43 107.9 . . ?
C44 C43 H43 107.9 . . ?
C43 C44 H44A 109.5 . . ?
C43 C44 H44B 109.5 . . ?
H44A C44 H44B 109.5 . . ?
C43 C44 H44C 109.5 . . ?
H44A C44 H44C 109.5 . . ?
H44B C44 H44C 109.5 . . ?
C43 C45 H45A 109.5 . . ?
C43 C45 H45B 109.5 . . ?
H45A C45 H45B 109.5 . . ?
C43 C45 H45C 109.5 . . ?
H45A C45 H45C 109.5 . . ?
H45B C45 H45C 109.5 . . ?
Cl6 C46 Cl5 109.7(6) . . ?
Cl6 C46 Cl7 111.2(7) . . ?
Cl5 C46 Cl7 109.8(5) . . ?
Cl6 C46 H46 108.7 . . ?
Cl5 C46 H46 108.7 . . ?
Cl7 C46 H46 108.7 . . ?

loop_
_geom_bond_atom_site_label_1
_geom_bond_atom_site_label_2
_geom_bond_distance
_geom_bond_site_symmetry_2
_geom_bond_publ_flag
Ru1 O2 2.049(6) . ?
Ru1 O1 2.100(6) . ?
Ru1 N3 2.151(6) . ?
Ru1 C17 2.154(11) . ?
Ru1 C16 2.159(12) . ?
Ru1 C20 2.161(10) . ?
Ru1 C21 2.172(12) . ?
Ru1 C18 2.188(14) . ?
Ru1 C19 2.218(14) . ?
Ru1 Na1 3.344(3) . ?
Ru2 O4 2.071(8) . ?
Ru2 O3 2.090(5) . ?
Ru2 N1 2.137(6) . ?
Ru2 C31 2.149(10) . ?
Ru2 C28 2.173(11) . ?
Ru2 C30 2.177(9) . ?
Ru2 C27 2.183(12) . ?
Ru2 C26 2.205(9) . ?
Ru2 C29 2.216(8) . ?
Ru2 Na1 3.393(3) . ?
Ru3 O6 2.064(5) . ?
Ru3 O5 2.093(5) . ?
Ru3 N2 2.152(6) . ?
Ru3 C38 2.158(7) . ?
Ru3 C37 2.171(8) . ?
Ru3 C40 2.177(8) . ?
Ru3 C36 2.190(9) . ?
Ru3 C41 2.191(8) . ?
Ru3 C39 2.200(8) . ?
Ru3 Na1 3.388(3) . ?
Cl1 C4 1.745(8) . ?
Cl2 C9 1.730(11) . ?
Cl3 C14 1.738(7) . ?
Cl4 Na1 2.566(4) . ?
Na1 O5 2.225(6) . ?
Na1 O3 2.239(7) . ?
Na1 O1 2.242(5) . ?
O1 C1 1.314(9) . ?
O2 C2 1.307(11) . ?
O3 C6 1.287(10) . ?
O4 C7 1.325(12) . ?
O5 C11 1.310(8) . ?
O6 C12 1.314(9) . ?
N1 C1 1.323(11) . ?
N1 C5 1.379(11) . ?
N2 C6 1.356(10) . ?
N2 C10 1.362(11) . ?
N3 C11 1.348(9) . ?
N3 C15 1.362(9) . ?
C1 C2 1.452(10) . ?
C2 C3 1.410(12) . ?
C3 C4 1.379(13) . ?
C3 H3 0.9500 . ?
C4 C5 1.340(12) . ?
C5 H5 0.9500 . ?
C6 C7 1.442(12) . ?
C7 C8 1.375(15) . ?
C8 C9 1.400(15) . ?
C8 H8 0.9500 . ?
C9 C10 1.360(13) . ?
C10 H10 0.9500 . ?
C11 C12 1.430(11) . ?
C12 C13 1.384(10) . ?
C13 C14 1.387(10) . ?
C13 H13 0.9500 . ?
C14 C15 1.381(11) . ?
C15 H15 0.9500 . ?
C16 C17 1.357(16) . ?
C16 C21 1.472(19) . ?
C16 C22 1.488(18) . ?
C17 C18 1.371(17) . ?
C17 H17 0.9500 . ?
C18 C19 1.29(2) . ?
C18 H18 0.9500 . ?
C19 C20 1.45(2) . ?
C19 C23 1.574(17) . ?
C20 C21 1.51(2) . ?
C20 H20 0.9500 . ?
C21 H21 0.9500 . ?
C22 H22A 0.9800 . ?
C22 H22B 0.9800 . ?
C22 H22C 0.9800 . ?
C23 C24 1.52(3) . ?
C23 C25 1.54(3) . ?
C23 H23 1.0000 . ?
C24 H24A 0.9800 . ?
C24 H24B 0.9800 . ?
C24 H24C 0.9800 . ?
C25 H25A 0.9800 . ?
C25 H25B 0.9800 . ?
C25 H25C 0.9800 . ?
C26 C31 1.36(2) . ?
C26 C27 1.42(2) . ?
C26 C32 1.530(12) . ?
C27 C28 1.393(12) . ?
C27 H27 0.9500 . ?
C28 C29 1.426(13) . ?
C28 H28 0.9500 . ?
C29 C30 1.404(16) . ?
C29 C33 1.510(11) . ?
C30 C31 1.423(13) . ?
C30 H30 0.9500 . ?
C31 H31 0.9500 . ?
C32 H32A 0.9800 . ?
C32 H32B 0.9800 . ?
C32 H32C 0.9800 . ?
C33 C35 1.520(13) . ?
C33 C34 1.523(14) . ?
C33 H33 1.0000 . ?
C34 H34A 0.9800 . ?
C34 H34B 0.9800 . ?
C34 H34C 0.9800 . ?
C35 H35A 0.9800 . ?
C35 H35B 0.9800 . ?
C35 H35C 0.9800 . ?
C36 C41 1.409(14) . ?
C36 C37 1.427(12) . ?
C36 C42 1.512(15) . ?
C37 C38 1.404(13) . ?
C37 H37 0.9500 . ?
C38 C39 1.431(13) . ?
C38 H38 0.9500 . ?
C39 C40 1.407(12) . ?
C39 C43 1.503(14) . ?
C40 C41 1.419(14) . ?
C40 H40 0.9500 . ?
C41 H41 0.9500 . ?
C42 H42A 0.9800 . ?
C42 H42B 0.9800 . ?
C42 H42C 0.9800 . ?
C43 C45 1.486(11) . ?
C43 C44 1.510(14) . ?
C43 H43 1.0000 . ?
C44 H44A 0.9800 . ?
C44 H44B 0.9800 . ?
C44 H44C 0.9800 . ?
C45 H45A 0.9800 . ?
C45 H45B 0.9800 . ?
C45 H45C 0.9800 . ?
Cl5 C46 1.732(10) . ?
Cl6 C46 1.710(10) . ?
Cl7 C46 1.740(11) . ?
C46 H46 1.0000 . ?

loop_
_geom_hbond_atom_site_label_D
_geom_hbond_atom_site_label_H
_geom_hbond_atom_site_label_A
_geom_hbond_distance_DH
_geom_hbond_distance_HA
_geom_hbond_distance_DA
_geom_hbond_angle_DHA
_geom_hbond_site_symmetry_A
C46 H46 Cl4 1.00 2.32 3.312(11) 170.0 .

loop_
_geom_torsion_atom_site_label_1
_geom_torsion_atom_site_label_2
_geom_torsion_atom_site_label_3
_geom_torsion_atom_site_label_4
_geom_torsion
_geom_torsion_site_symmetry_1
_geom_torsion_site_symmetry_2
_geom_torsion_site_symmetry_3
_geom_torsion_site_symmetry_4
_geom_torsion_publ_flag
O2 Ru1 Na1 O5 100.6(2) . . . . ?
O1 Ru1 Na1 O5 121.1(3) . . . . ?
N3 Ru1 Na1 O5 25.3(2) . . . . ?
C17 Ru1 Na1 O5 -104.3(6) . . . . ?
C16 Ru1 Na1 O5 -62.1(4) . . . . ?
C20 Ru1 Na1 O5 -107.7(7) . . . . ?
C21 Ru1 Na1 O5 -69.1(5) . . . . ?
C18 Ru1 Na1 O5 -144.3(5) . . . . ?
C19 Ru1 Na1 O5 -141.8(6) . . . . ?
O2 Ru1 Na1 O3 24.9(3) . . . . ?
O1 Ru1 Na1 O3 45.5(3) . . . . ?
N3 Ru1 Na1 O3 -50.3(2) . . . . ?
C17 Ru1 Na1 O3 -179.9(6) . . . . ?
C16 Ru1 Na1 O3 -137.7(4) . . . . ?
C20 Ru1 Na1 O3 176.7(8) . . . . ?
C21 Ru1 Na1 O3 -144.7(5) . . . . ?
C18 Ru1 Na1 O3 140.0(6) . . . . ?
C19 Ru1 Na1 O3 142.6(6) . . . . ?
O2 Ru1 Na1 O1 -20.5(3) . . . . ?
N3 Ru1 Na1 O1 -95.8(3) . . . . ?
C17 Ru1 Na1 O1 134.6(6) . . . . ?
C16 Ru1 Na1 O1 176.8(4) . . . . ?
C20 Ru1 Na1 O1 131.2(8) . . . . ?
C21 Ru1 Na1 O1 169.8(5) . . . . ?
C18 Ru1 Na1 O1 94.6(6) . . . . ?
C19 Ru1 Na1 O1 97.1(6) . . . . ?
O2 Ru1 Na1 Cl4 -143.9(2) . . . . ?
O1 Ru1 Na1 Cl4 -123.4(3) . . . . ?
N3 Ru1 Na1 Cl4 140.78(19) . . . . ?
C17 Ru1 Na1 Cl4 11.2(6) . . . . ?
C16 Ru1 Na1 Cl4 53.4(4) . . . . ?
C20 Ru1 Na1 Cl4 7.8(7) . . . . ?
C21 Ru1 Na1 Cl4 46.4(5) . . . . ?
C18 Ru1 Na1 Cl4 -28.8(5) . . . . ?
C19 Ru1 Na1 Cl4 -26.3(6) . . . . ?
O2 Ru1 Na1 Ru3 98.2(2) . . . . ?
O1 Ru1 Na1 Ru3 118.8(3) . . . . ?
N3 Ru1 Na1 Ru3 22.96(16) . . . . ?
C17 Ru1 Na1 Ru3 -106.6(6) . . . . ?
C16 Ru1 Na1 Ru3 -64.4(4) . . . . ?
C20 Ru1 Na1 Ru3 -110.0(7) . . . . ?
C21 Ru1 Na1 Ru3 -71.4(4) . . . . ?
C18 Ru1 Na1 Ru3 -146.7(5) . . . . ?
C19 Ru1 Na1 Ru3 -144.1(6) . . . . ?
O2 Ru1 Na1 Ru2 -12.8(2) . . . . ?
O1 Ru1 Na1 Ru2 7.8(2) . . . . ?
N3 Ru1 Na1 Ru2 -88.06(17) . . . . ?
C17 Ru1 Na1 Ru2 142.4(6) . . . . ?
C16 Ru1 Na1 Ru2 -175.5(4) . . . . ?
C20 Ru1 Na1 Ru2 139.0(7) . . . . ?
C21 Ru1 Na1 Ru2 177.6(4) . . . . ?
C18 Ru1 Na1 Ru2 102.3(5) . . . . ?
C19 Ru1 Na1 Ru2 104.9(6) . . . . ?
O6 Ru3 Na1 O5 -22.6(3) . . . . ?
N2 Ru3 Na1 O5 -97.7(3) . . . . ?
C38 Ru3 Na1 O5 105.3(4) . . . . ?
C37 Ru3 Na1 O5 165.2(5) . . . . ?
C40 Ru3 Na1 O5 113.9(4) . . . . ?
C36 Ru3 Na1 O5 176.4(3) . . . . ?
C41 Ru3 Na1 O5 153.9(4) . . . . ?
C39 Ru3 Na1 O5 92.2(3) . . . . ?
O6 Ru3 Na1 O3 94.0(2) . . . . ?
O5 Ru3 Na1 O3 116.6(3) . . . . ?
N2 Ru3 Na1 O3 18.9(2) . . . . ?
C38 Ru3 Na1 O3 -138.1(4) . . . . ?
C37 Ru3 Na1 O3 -78.2(4) . . . . ?
C40 Ru3 Na1 O3 -129.5(3) . . . . ?
C36 Ru3 Na1 O3 -67.0(3) . . . . ?
C41 Ru3 Na1 O3 -89.5(4) . . . . ?
C39 Ru3 Na1 O3 -151.2(3) . . . . ?
O6 Ru3 Na1 O1 19.6(3) . . . . ?
O5 Ru3 Na1 O1 42.2(3) . . . . ?
N2 Ru3 Na1 O1 -55.5(3) . . . . ?
C38 Ru3 Na1 O1 147.5(4) . . . . ?
C37 Ru3 Na1 O1 -152.5(5) . . . . ?
C40 Ru3 Na1 O1 156.2(4) . . . . ?
C36 Ru3 Na1 O1 -141.4(3) . . . . ?
C41 Ru3 Na1 O1 -163.9(4) . . . . ?
C39 Ru3 Na1 O1 134.4(3) . . . . ?
O6 Ru3 Na1 Cl4 -141.4(2) . . . . ?
O5 Ru3 Na1 Cl4 -118.8(3) . . . . ?
N2 Ru3 Na1 Cl4 143.4(2) . . . . ?
C38 Ru3 Na1 Cl4 -13.6(4) . . . . ?
C37 Ru3 Na1 Cl4 46.4(4) . . . . ?
C40 Ru3 Na1 Cl4 -4.9(3) . . . . ?
C36 Ru3 Na1 Cl4 57.5(3) . . . . ?
C41 Ru3 Na1 Cl4 35.0(3) . . . . ?
C39 Ru3 Na1 Cl4 -26.7(3) . . . . ?
O6 Ru3 Na1 Ru1 -19.0(2) . . . . ?
O5 Ru3 Na1 Ru1 3.6(2) . . . . ?
N2 Ru3 Na1 Ru1 -94.14(18) . . . . ?
C38 Ru3 Na1 Ru1 108.8(4) . . . . ?
C37 Ru3 Na1 Ru1 168.8(4) . . . . ?
C40 Ru3 Na1 Ru1 117.5(3) . . . . ?
C36 Ru3 Na1 Ru1 180.0(3) . . . . ?
C41 Ru3 Na1 Ru1 157.5(3) . . . . ?
C39 Ru3 Na1 Ru1 95.8(3) . . . . ?
O6 Ru3 Na1 Ru2 92.10(19) . . . . ?
O5 Ru3 Na1 Ru2 114.7(2) . . . . ?
N2 Ru3 Na1 Ru2 16.95(17) . . . . ?
C38 Ru3 Na1 Ru2 -140.1(4) . . . . ?
C37 Ru3 Na1 Ru2 -80.1(4) . . . . ?
C40 Ru3 Na1 Ru2 -131.4(3) . . . . ?
C36 Ru3 Na1 Ru2 -68.9(3) . . . . ?
C41 Ru3 Na1 Ru2 -91.5(3) . . . . ?
C39 Ru3 Na1 Ru2 -153.1(3) . . . . ?
O4 Ru2 Na1 O5 21.7(3) . . . . ?
O3 Ru2 Na1 O5 40.7(3) . . . . ?
N1 Ru2 Na1 O5 -55.9(3) . . . . ?
C31 Ru2 Na1 O5 136.5(5) . . . . ?
C28 Ru2 Na1 O5 -149.8(3) . . . . ?
C30 Ru2 Na1 O5 177.8(5) . . . . ?
C27 Ru2 Na1 O5 176.2(4) . . . . ?
C26 Ru2 Na1 O5 141.9(4) . . . . ?
C29 Ru2 Na1 O5 -142.2(3) . . . . ?
O4 Ru2 Na1 O3 -19.0(3) . . . . ?
N1 Ru2 Na1 O3 -96.6(3) . . . . ?
C31 Ru2 Na1 O3 95.7(5) . . . . ?
C28 Ru2 Na1 O3 169.4(3) . . . . ?
C30 Ru2 Na1 O3 137.0(5) . . . . ?
C27 Ru2 Na1 O3 135.5(4) . . . . ?
C26 Ru2 Na1 O3 101.1(4) . . . . ?
C29 Ru2 Na1 O3 177.0(3) . . . . ?
O4 Ru2 Na1 O1 100.6(2) . . . . ?
O3 Ru2 Na1 O1 119.6(3) . . . . ?
N1 Ru2 Na1 O1 23.0(3) . . . . ?
C31 Ru2 Na1 O1 -144.7(5) . . . . ?
C28 Ru2 Na1 O1 -71.0(3) . . . . ?
C30 Ru2 Na1 O1 -103.4(5) . . . . ?
C27 Ru2 Na1 O1 -104.9(4) . . . . ?
C26 Ru2 Na1 O1 -139.3(4) . . . . ?
C29 Ru2 Na1 O1 -63.4(3) . . . . ?
O4 Ru2 Na1 Cl4 -135.6(2) . . . . ?
O3 Ru2 Na1 Cl4 -116.6(3) . . . . ?
N1 Ru2 Na1 Cl4 146.8(2) . . . . ?
C31 Ru2 Na1 Cl4 -20.8(5) . . . . ?
C28 Ru2 Na1 Cl4 52.8(3) . . . . ?
C30 Ru2 Na1 Cl4 20.4(5) . . . . ?
C27 Ru2 Na1 Cl4 18.9(4) . . . . ?
C26 Ru2 Na1 Cl4 -15.4(4) . . . . ?
C29 Ru2 Na1 Cl4 60.5(3) . . . . ?
O4 Ru2 Na1 Ru1 95.4(2) . . . . ?
O3 Ru2 Na1 Ru1 114.4(2) . . . . ?
N1 Ru2 Na1 Ru1 17.8(2) . . . . ?
C31 Ru2 Na1 Ru1 -149.8(4) . . . . ?
C28 Ru2 Na1 Ru1 -76.2(2) . . . . ?
C30 Ru2 Na1 Ru1 -108.6(5) . . . . ?
C27 Ru2 Na1 Ru1 -110.1(4) . . . . ?
C26 Ru2 Na1 Ru1 -144.4(4) . . . . ?
C29 Ru2 Na1 Ru1 -68.6(3) . . . . ?
O4 Ru2 Na1 Ru3 -16.0(2) . . . . ?
O3 Ru2 Na1 Ru3 3.0(2) . . . . ?
N1 Ru2 Na1 Ru3 -93.6(2) . . . . ?
C31 Ru2 Na1 Ru3 98.7(4) . . . . ?
C28 Ru2 Na1 Ru3 172.4(2) . . . . ?
C30 Ru2 Na1 Ru3 140.0(5) . . . . ?
C27 Ru2 Na1 Ru3 138.4(4) . . . . ?
C26 Ru2 Na1 Ru3 104.1(4) . . . . ?
C29 Ru2 Na1 Ru3 -180.0(2) . . . . ?
O2 Ru1 O1 C1 17.9(5) . . . . ?
N3 Ru1 O1 C1 -65.6(5) . . . . ?
C17 Ru1 O1 C1 89.9(8) . . . . ?
C16 Ru1 O1 C1 -154.2(13) . . . . ?
C20 Ru1 O1 C1 171.1(8) . . . . ?
C21 Ru1 O1 C1 -156.2(7) . . . . ?
C18 Ru1 O1 C1 106.2(7) . . . . ?
C19 Ru1 O1 C1 132.4(7) . . . . ?
Na1 Ru1 O1 C1 -143.7(6) . . . . ?
O2 Ru1 O1 Na1 161.6(3) . . . . ?
N3 Ru1 O1 Na1 78.1(2) . . . . ?
C17 Ru1 O1 Na1 -126.4(6) . . . . ?
C16 Ru1 O1 Na1 -10.5(14) . . . . ?
C20 Ru1 O1 Na1 -45.1(7) . . . . ?
C21 Ru1 O1 Na1 -12.5(6) . . . . ?
C18 Ru1 O1 Na1 -110.1(5) . . . . ?
C19 Ru1 O1 Na1 -83.9(6) . . . . ?
O5 Na1 O1 C1 79.1(6) . . . . ?
O3 Na1 O1 C1 -8.4(6) . . . . ?
Cl4 Na1 O1 C1 -148.4(6) . . . . ?
Ru1 Na1 O1 C1 132.1(7) . . . . ?
Ru3 Na1 O1 C1 55.2(7) . . . . ?
Ru2 Na1 O1 C1 -39.8(6) . . . . ?
O5 Na1 O1 Ru1 -53.0(2) . . . . ?
O3 Na1 O1 Ru1 -140.4(2) . . . . ?
Cl4 Na1 O1 Ru1 79.5(3) . . . . ?
Ru3 Na1 O1 Ru1 -76.8(3) . . . . ?
Ru2 Na1 O1 Ru1 -171.9(2) . . . . ?
O1 Ru1 O2 C2 -16.7(5) . . . . ?
N3 Ru1 O2 C2 69.7(5) . . . . ?
C17 Ru1 O2 C2 -170.2(6) . . . . ?
C16 Ru1 O2 C2 161.0(6) . . . . ?
C20 Ru1 O2 C2 -102.0(10) . . . . ?
C21 Ru1 O2 C2 151.7(10) . . . . ?
C18 Ru1 O2 C2 -133.5(6) . . . . ?
C19 Ru1 O2 C2 -105.9(7) . . . . ?
Na1 Ru1 O2 C2 -3.1(6) . . . . ?
O4 Ru2 O3 C6 10.6(5) . . . . ?
N1 Ru2 O3 C6 -73.7(5) . . . . ?
C31 Ru2 O3 C6 100.9(7) . . . . ?
C28 Ru2 O3 C6 -164.8(5) . . . . ?
C30 Ru2 O3 C6 88.2(10) . . . . ?
C27 Ru2 O3 C6 167.8(6) . . . . ?
C26 Ru2 O3 C6 129.9(7) . . . . ?
C29 Ru2 O3 C6 -160.0(8) . . . . ?
Na1 Ru2 O3 C6 -152.2(6) . . . . ?
O4 Ru2 O3 Na1 162.8(3) . . . . ?
N1 Ru2 O3 Na1 78.4(3) . . . . ?
C31 Ru2 O3 Na1 -106.9(5) . . . . ?
C28 Ru2 O3 Na1 -12.6(4) . . . . ?
C30 Ru2 O3 Na1 -119.6(9) . . . . ?
C27 Ru2 O3 Na1 -40.0(4) . . . . ?
C26 Ru2 O3 Na1 -77.9(5) . . . . ?
C29 Ru2 O3 Na1 -7.8(8) . . . . ?
O5 Na1 O3 C6 -2.6(6) . . . . ?
O1 Na1 O3 C6 88.2(6) . . . . ?
Cl4 Na1 O3 C6 -130.7(6) . . . . ?
Ru1 Na1 O3 C6 62.1(6) . . . . ?
Ru3 Na1 O3 C6 -35.2(6) . . . . ?
Ru2 Na1 O3 C6 141.7(7) . . . . ?
O5 Na1 O3 Ru2 -144.4(2) . . . . ?
O1 Na1 O3 Ru2 -53.5(2) . . . . ?
Cl4 Na1 O3 Ru2 87.5(2) . . . . ?
Ru1 Na1 O3 Ru2 -79.6(2) . . . . ?
Ru3 Na1 O3 Ru2 -176.9(2) . . . . ?
O3 Ru2 O4 C7 -9.0(5) . . . . ?
N1 Ru2 O4 C7 78.5(6) . . . . ?
C31 Ru2 O4 C7 -125.0(6) . . . . ?
C28 Ru2 O4 C7 160.8(8) . . . . ?
C30 Ru2 O4 C7 -163.5(6) . . . . ?
C27 Ru2 O4 C7 -87.8(9) . . . . ?
C26 Ru2 O4 C7 -96.0(6) . . . . ?
C29 Ru2 O4 C7 167.5(5) . . . . ?
Na1 Ru2 O4 C7 3.3(6) . . . . ?
O6 Ru3 O5 C11 15.3(4) . . . . ?
N2 Ru3 O5 C11 -66.3(5) . . . . ?
C38 Ru3 O5 C11 95.6(5) . . . . ?
C37 Ru3 O5 C11 127.3(16) . . . . ?
C40 Ru3 O5 C11 155.1(5) . . . . ?
C36 Ru3 O5 C11 -149.9(5) . . . . ?
C41 Ru3 O5 C11 -170.2(5) . . . . ?
C39 Ru3 O5 C11 118.9(5) . . . . ?
Na1 Ru3 O5 C11 -144.2(5) . . . . ?
O6 Ru3 O5 Na1 159.5(2) . . . . ?
N2 Ru3 O5 Na1 77.9(3) . . . . ?
C38 Ru3 O5 Na1 -120.2(4) . . . . ?
C37 Ru3 O5 Na1 -88.5(16) . . . . ?
C40 Ru3 O5 Na1 -60.7(3) . . . . ?
C36 Ru3 O5 Na1 -5.7(5) . . . . ?
C41 Ru3 O5 Na1 -26.0(4) . . . . ?
C39 Ru3 O5 Na1 -96.9(3) . . . . ?
O3 Na1 O5 C11 77.4(7) . . . . ?
O1 Na1 O5 C11 -10.7(7) . . . . ?
Cl4 Na1 O5 C11 -149.1(6) . . . . ?
Ru1 Na1 O5 C11 -42.6(6) . . . . ?
Ru3 Na1 O5 C11 133.7(7) . . . . ?
Ru2 Na1 O5 C11 54.3(7) . . . . ?
O3 Na1 O5 Ru3 -56.3(2) . . . . ?
O1 Na1 O5 Ru3 -144.4(2) . . . . ?
Cl4 Na1 O5 Ru3 77.2(3) . . . . ?
Ru1 Na1 O5 Ru3 -176.3(2) . . . . ?
Ru2 Na1 O5 Ru3 -79.4(2) . . . . ?
O5 Ru3 O6 C12 -16.1(5) . . . . ?
N2 Ru3 O6 C12 72.9(5) . . . . ?
C38 Ru3 O6 C12 -151.2(5) . . . . ?
C37 Ru3 O6 C12 173.1(5) . . . . ?
C40 Ru3 O6 C12 -94.9(6) . . . . ?
C36 Ru3 O6 C12 150.3(5) . . . . ?
C41 Ru3 O6 C12 -159(2) . . . . ?
C39 Ru3 O6 C12 -115.2(5) . . . . ?
Na1 Ru3 O6 C12 -1.7(5) . . . . ?
O4 Ru2 N1 C1 -142.3(6) . . . . ?
O3 Ru2 N1 C1 -63.2(6) . . . . ?
C31 Ru2 N1 C1 129.0(12) . . . . ?
C28 Ru2 N1 C1 59.9(6) . . . . ?
C30 Ru2 N1 C1 125.8(7) . . . . ?
C27 Ru2 N1 C1 31.6(7) . . . . ?
C26 Ru2 N1 C1 25.6(11) . . . . ?
C29 Ru2 N1 C1 97.9(7) . . . . ?
Na1 Ru2 N1 C1 -23.4(6) . . . . ?
O4 Ru2 N1 C5 44.5(6) . . . . ?
O3 Ru2 N1 C5 123.5(6) . . . . ?
C31 Ru2 N1 C5 -44.3(15) . . . . ?
C28 Ru2 N1 C5 -113.4(6) . . . . ?
C30 Ru2 N1 C5 -47.5(8) . . . . ?
C27 Ru2 N1 C5 -141.6(6) . . . . ?
C26 Ru2 N1 C5 -147.7(8) . . . . ?
C29 Ru2 N1 C5 -75.4(7) . . . . ?
Na1 Ru2 N1 C5 163.3(6) . . . . ?
O6 Ru3 N2 C6 -138.0(6) . . . . ?
O5 Ru3 N2 C6 -58.6(6) . . . . ?
C38 Ru3 N2 C6 139.8(6) . . . . ?
C37 Ru3 N2 C6 119.1(6) . . . . ?
C40 Ru3 N2 C6 29.8(8) . . . . ?
C36 Ru3 N2 C6 83.2(6) . . . . ?
C41 Ru3 N2 C6 49.0(6) . . . . ?
C39 Ru3 N2 C6 91.4(16) . . . . ?
Na1 Ru3 N2 C6 -19.3(5) . . . . ?
O6 Ru3 N2 C10 50.4(5) . . . . ?
O5 Ru3 N2 C10 129.8(5) . . . . ?
C38 Ru3 N2 C10 -31.8(7) . . . . ?
C37 Ru3 N2 C10 -52.5(6) . . . . ?
C40 Ru3 N2 C10 -141.7(6) . . . . ?
C36 Ru3 N2 C10 -88.3(6) . . . . ?
C41 Ru3 N2 C10 -122.6(6) . . . . ?
C39 Ru3 N2 C10 -80.2(17) . . . . ?
Na1 Ru3 N2 C10 169.1(5) . . . . ?
O2 Ru1 N3 C11 -147.6(6) . . . . ?
O1 Ru1 N3 C11 -68.3(6) . . . . ?
C17 Ru1 N3 C11 124.7(6) . . . . ?
C16 Ru1 N3 C11 96.9(6) . . . . ?
C20 Ru1 N3 C11 27.9(8) . . . . ?
C21 Ru1 N3 C11 57.1(7) . . . . ?
C18 Ru1 N3 C11 130.4(12) . . . . ?
C19 Ru1 N3 C11 19.4(18) . . . . ?
Na1 Ru1 N3 C11 -27.2(5) . . . . ?
O2 Ru1 N3 C15 40.5(5) . . . . ?
O1 Ru1 N3 C15 119.8(5) . . . . ?
C17 Ru1 N3 C15 -47.2(6) . . . . ?
C16 Ru1 N3 C15 -75.0(6) . . . . ?
C20 Ru1 N3 C15 -144.0(6) . . . . ?
C21 Ru1 N3 C15 -114.8(7) . . . . ?
C18 Ru1 N3 C15 -41.5(13) . . . . ?
C19 Ru1 N3 C15 -152.5(16) . . . . ?
Na1 Ru1 N3 C15 160.9(5) . . . . ?
Ru1 O1 C1 N1 165.9(6) . . . . ?
Na1 O1 C1 N1 37.5(10) . . . . ?
Ru1 O1 C1 C2 -16.0(8) . . . . ?
Na1 O1 C1 C2 -144.5(6) . . . . ?
C5 N1 C1 O1 179.2(7) . . . . ?
Ru2 N1 C1 O1 5.9(10) . . . . ?
C5 N1 C1 C2 1.2(11) . . . . ?
Ru2 N1 C1 C2 -172.0(5) . . . . ?
Ru1 O2 C2 C3 -165.1(6) . . . . ?
Ru1 O2 C2 C1 13.8(8) . . . . ?
O1 C1 C2 O2 1.9(10) . . . . ?
N1 C1 C2 O2 179.9(7) . . . . ?
O1 C1 C2 C3 -179.2(7) . . . . ?
N1 C1 C2 C3 -1.1(11) . . . . ?
O2 C2 C3 C4 180.0(8) . . . . ?
C1 C2 C3 C4 1.1(11) . . . . ?
C2 C3 C4 C5 -1.3(13) . . . . ?
C2 C3 C4 Cl1 179.9(6) . . . . ?
C3 C4 C5 N1 1.5(14) . . . . ?
Cl1 C4 C5 N1 -179.8(6) . . . . ?
C1 N1 C5 C4 -1.4(12) . . . . ?
Ru2 N1 C5 C4 172.2(7) . . . . ?
Ru2 O3 C6 N2 172.5(5) . . . . ?
Na1 O3 C6 N2 33.0(10) . . . . ?
Ru2 O3 C6 C7 -10.9(8) . . . . ?
Na1 O3 C6 C7 -150.4(6) . . . . ?
C10 N2 C6 O3 175.9(7) . . . . ?
Ru3 N2 C6 O3 4.6(10) . . . . ?
C10 N2 C6 C7 -0.7(10) . . . . ?
Ru3 N2 C6 C7 -172.0(5) . . . . ?
Ru2 O4 C7 C8 -175.6(7) . . . . ?
Ru2 O4 C7 C6 6.3(9) . . . . ?
O3 C6 C7 O4 3.3(11) . . . . ?
N2 C6 C7 O4 180.0(7) . . . . ?
O3 C6 C7 C8 -174.9(7) . . . . ?
N2 C6 C7 C8 1.8(11) . . . . ?
O4 C7 C8 C9 -179.5(8) . . . . ?
C6 C7 C8 C9 -1.4(12) . . . . ?
C7 C8 C9 C10 0.1(13) . . . . ?
C7 C8 C9 Cl2 179.9(6) . . . . ?
C8 C9 C10 N2 1.0(13) . . . . ?
Cl2 C9 C10 N2 -178.8(6) . . . . ?
C6 N2 C10 C9 -0.6(11) . . . . ?
Ru3 N2 C10 C9 171.4(6) . . . . ?
Ru3 O5 C11 N3 168.8(5) . . . . ?
Na1 O5 C11 N3 37.7(10) . . . . ?
Ru3 O5 C11 C12 -12.3(8) . . . . ?
Na1 O5 C11 C12 -143.4(5) . . . . ?
C15 N3 C11 O5 -179.2(6) . . . . ?
Ru1 N3 C11 O5 9.0(9) . . . . ?
C15 N3 C11 C12 1.9(10) . . . . ?
Ru1 N3 C11 C12 -169.8(5) . . . . ?
Ru3 O6 C12 C13 -166.9(6) . . . . ?
Ru3 O6 C12 C11 15.0(8) . . . . ?
O5 C11 C12 O6 -1.8(10) . . . . ?
N3 C11 C12 O6 177.1(7) . . . . ?
O5 C11 C12 C13 -180.0(6) . . . . ?
N3 C11 C12 C13 -1.1(11) . . . . ?
O6 C12 C13 C14 -179.3(7) . . . . ?
C11 C12 C13 C14 -1.3(10) . . . . ?
C12 C13 C14 C15 2.8(11) . . . . ?
C12 C13 C14 Cl3 -178.7(6) . . . . ?
C11 N3 C15 C14 -0.3(11) . . . . ?
Ru1 N3 C15 C14 172.0(6) . . . . ?
C13 C14 C15 N3 -2.1(12) . . . . ?
Cl3 C14 C15 N3 179.4(6) . . . . ?
O2 Ru1 C16 C17 53.5(7) . . . . ?
O1 Ru1 C16 C17 -135.1(13) . . . . ?
N3 Ru1 C16 C17 137.5(6) . . . . ?
C20 Ru1 C16 C17 -98.3(9) . . . . ?
C21 Ru1 C16 C17 -132.6(11) . . . . ?
C18 Ru1 C16 C17 -28.7(7) . . . . ?
C19 Ru1 C16 C17 -60.2(8) . . . . ?
Na1 Ru1 C16 C17 -143.4(6) . . . . ?
O2 Ru1 C16 C21 -173.9(7) . . . . ?
O1 Ru1 C16 C21 -2.5(18) . . . . ?
N3 Ru1 C16 C21 -89.9(8) . . . . ?
C17 Ru1 C16 C21 132.6(11) . . . . ?
C20 Ru1 C16 C21 34.3(8) . . . . ?
C18 Ru1 C16 C21 103.9(9) . . . . ?
C19 Ru1 C16 C21 72.4(8) . . . . ?
Na1 Ru1 C16 C21 -10.9(9) . . . . ?
O2 Ru1 C16 C22 -68.9(12) . . . . ?
O1 Ru1 C16 C22 102.5(14) . . . . ?
N3 Ru1 C16 C22 15.1(12) . . . . ?
C17 Ru1 C16 C22 -122.4(14) . . . . ?
C20 Ru1 C16 C22 139.3(14) . . . . ?
C21 Ru1 C16 C22 105.0(15) . . . . ?
C18 Ru1 C16 C22 -151.1(13) . . . . ?
C19 Ru1 C16 C22 177.4(13) . . . . ?
Na1 Ru1 C16 C22 94.2(11) . . . . ?
C21 C16 C17 C18 2.3(17) . . . . ?
C22 C16 C17 C18 174.8(12) . . . . ?
Ru1 C16 C17 C18 55.6(11) . . . . ?
C21 C16 C17 Ru1 -53.3(9) . . . . ?
C22 C16 C17 Ru1 119.2(12) . . . . ?
O2 Ru1 C17 C16 -133.6(6) . . . . ?
O1 Ru1 C17 C16 157.4(6) . . . . ?
N3 Ru1 C17 C16 -51.0(7) . . . . ?
C20 Ru1 C17 C16 71.5(9) . . . . ?
C21 Ru1 C17 C16 30.3(7) . . . . ?
C18 Ru1 C17 C16 132.8(11) . . . . ?
C19 Ru1 C17 C16 110.0(9) . . . . ?
Na1 Ru1 C17 C16 68.2(9) . . . . ?
O2 Ru1 C17 C18 93.7(8) . . . . ?
O1 Ru1 C17 C18 24.7(12) . . . . ?
N3 Ru1 C17 C18 176.2(8) . . . . ?
C16 Ru1 C17 C18 -132.8(11) . . . . ?
C20 Ru1 C17 C18 -61.3(10) . . . . ?
C21 Ru1 C17 C18 -102.5(10) . . . . ?
C19 Ru1 C17 C18 -22.8(10) . . . . ?
Na1 Ru1 C17 C18 -64.5(11) . . . . ?
C16 C17 C18 C19 -5(2) . . . . ?
Ru1 C17 C18 C19 50.3(16) . . . . ?
C16 C17 C18 Ru1 -55.1(11) . . . . ?
O2 Ru1 C18 C19 131.3(12) . . . . ?
O1 Ru1 C18 C19 52.0(13) . . . . ?
N3 Ru1 C18 C19 -149.0(12) . . . . ?
C17 Ru1 C18 C19 -140.7(16) . . . . ?
C16 Ru1 C18 C19 -112.1(13) . . . . ?
C20 Ru1 C18 C19 -33.7(12) . . . . ?
C21 Ru1 C18 C19 -73.1(12) . . . . ?
Na1 Ru1 C18 C19 4.6(14) . . . . ?
O2 Ru1 C18 C17 -88.1(8) . . . . ?
O1 Ru1 C18 C17 -167.3(6) . . . . ?
N3 Ru1 C18 C17 -8.3(17) . . . . ?
C16 Ru1 C18 C17 28.6(7) . . . . ?
C20 Ru1 C18 C17 107.0(10) . . . . ?
C21 Ru1 C18 C17 67.6(9) . . . . ?
C19 Ru1 C18 C17 140.7(16) . . . . ?
Na1 Ru1 C18 C17 145.3(6) . . . . ?
C17 C18 C19 C20 6(2) . . . . ?
Ru1 C18 C19 C20 54.8(12) . . . . ?
C17 C18 C19 C23 -171.7(14) . . . . ?
Ru1 C18 C19 C23 -122.9(15) . . . . ?
C17 C18 C19 Ru1 -48.8(15) . . . . ?
O2 Ru1 C19 C18 -55.7(13) . . . . ?
O1 Ru1 C19 C18 -135.2(11) . . . . ?
N3 Ru1 C19 C18 138.5(13) . . . . ?
C17 Ru1 C19 C18 24.5(10) . . . . ?
C16 Ru1 C19 C18 59.1(12) . . . . ?
C20 Ru1 C19 C18 127.1(16) . . . . ?
C21 Ru1 C19 C18 98.7(12) . . . . ?
Na1 Ru1 C19 C18 -176.1(12) . . . . ?
O2 Ru1 C19 C20 177.2(7) . . . . ?
O1 Ru1 C19 C20 97.7(9) . . . . ?
N3 Ru1 C19 C20 11(2) . . . . ?
C17 Ru1 C19 C20 -102.5(10) . . . . ?
C16 Ru1 C19 C20 -68.0(9) . . . . ?
C21 Ru1 C19 C20 -28.4(8) . . . . ?
C18 Ru1 C19 C20 -127.1(16) . . . . ?
Na1 Ru1 C19 C20 56.8(8) . . . . ?
O2 Ru1 C19 C23 60.7(19) . . . . ?
O1 Ru1 C19 C23 -18.8(18) . . . . ?
N3 Ru1 C19 C23 -105(2) . . . . ?
C17 Ru1 C19 C23 141.0(19) . . . . ?
C16 Ru1 C19 C23 175.5(18) . . . . ?
C20 Ru1 C19 C23 -116(2) . . . . ?
C21 Ru1 C19 C23 -144.8(19) . . . . ?
C18 Ru1 C19 C23 116(2) . . . . ?
Na1 Ru1 C19 C23 -59.7(18) . . . . ?
C18 C19 C20 C21 -5(2) . . . . ?
C23 C19 C20 C21 172.3(12) . . . . ?
Ru1 C19 C20 C21 51.2(11) . . . . ?
C18 C19 C20 Ru1 -56.5(13) . . . . ?
C23 C19 C20 Ru1 121.2(15) . . . . ?
O2 Ru1 C20 C19 -5.6(15) . . . . ?
O1 Ru1 C20 C19 -86.4(9) . . . . ?
N3 Ru1 C20 C19 -175.8(8) . . . . ?
C17 Ru1 C20 C19 65.4(9) . . . . ?
C16 Ru1 C20 C19 102.5(9) . . . . ?
C21 Ru1 C20 C19 136.0(12) . . . . ?
C18 Ru1 C20 C19 29.7(9) . . . . ?
Na1 Ru1 C20 C19 -116.4(10) . . . . ?
O2 Ru1 C20 C21 -141.6(10) . . . . ?
O1 Ru1 C20 C21 137.6(7) . . . . ?
N3 Ru1 C20 C21 48.3(8) . . . . ?
C17 Ru1 C20 C21 -70.5(8) . . . . ?
C16 Ru1 C20 C21 -33.5(7) . . . . ?
C18 Ru1 C20 C21 -106.2(9) . . . . ?
C19 Ru1 C20 C21 -136.0(12) . . . . ?
Na1 Ru1 C20 C21 107.6(10) . . . . ?
C17 C16 C21 C20 -1.8(14) . . . . ?
C22 C16 C21 C20 -175.3(10) . . . . ?
Ru1 C16 C21 C20 -55.5(8) . . . . ?
C17 C16 C21 Ru1 53.7(9) . . . . ?
C22 C16 C21 Ru1 -119.8(9) . . . . ?
C19 C20 C21 C16 3.4(17) . . . . ?
Ru1 C20 C21 C16 55.7(8) . . . . ?
C19 C20 C21 Ru1 -52.3(12) . . . . ?
O2 Ru1 C21 C16 13.1(14) . . . . ?
O1 Ru1 C21 C16 179.2(6) . . . . ?
N3 Ru1 C21 C16 92.8(7) . . . . ?
C17 Ru1 C21 C16 -28.1(7) . . . . ?
C20 Ru1 C21 C16 -125.7(11) . . . . ?
C18 Ru1 C21 C16 -64.5(7) . . . . ?
C19 Ru1 C21 C16 -98.6(8) . . . . ?
Na1 Ru1 C21 C16 171.0(7) . . . . ?
O2 Ru1 C21 C20 138.8(11) . . . . ?
O1 Ru1 C21 C20 -55.1(9) . . . . ?
N3 Ru1 C21 C20 -141.5(8) . . . . ?
C17 Ru1 C21 C20 97.6(9) . . . . ?
C16 Ru1 C21 C20 125.7(11) . . . . ?
C18 Ru1 C21 C20 61.2(8) . . . . ?
C19 Ru1 C21 C20 27.1(8) . . . . ?
Na1 Ru1 C21 C20 -63.3(8) . . . . ?
C18 C19 C23 C24 37(2) . . . . ?
C20 C19 C23 C24 -140.6(19) . . . . ?
Ru1 C19 C23 C24 -54(3) . . . . ?
C18 C19 C23 C25 -92(3) . . . . ?
C20 C19 C23 C25 90(2) . . . . ?
Ru1 C19 C23 C25 178(2) . . . . ?
O4 Ru2 C26 C31 -54.3(8) . . . . ?
O3 Ru2 C26 C31 -133.0(8) . . . . ?
N1 Ru2 C26 C31 139.5(9) . . . . ?
C28 Ru2 C26 C31 102.1(8) . . . . ?
C30 Ru2 C26 C31 28.6(8) . . . . ?
C27 Ru2 C26 C31 130.9(10) . . . . ?
C29 Ru2 C26 C31 65.0(8) . . . . ?
Na1 Ru2 C26 C31 -172.2(8) . . . . ?
O4 Ru2 C26 C27 174.8(5) . . . . ?
O3 Ru2 C26 C27 96.1(6) . . . . ?
N1 Ru2 C26 C27 8.6(11) . . . . ?
C31 Ru2 C26 C27 -130.9(10) . . . . ?
C28 Ru2 C26 C27 -28.8(5) . . . . ?
C30 Ru2 C26 C27 -102.3(7) . . . . ?
C29 Ru2 C26 C27 -65.9(6) . . . . ?
Na1 Ru2 C26 C27 56.9(5) . . . . ?
O4 Ru2 C26 C32 61.5(17) . . . . ?
O3 Ru2 C26 C32 -17.2(16) . . . . ?
N1 Ru2 C26 C32 -104.7(16) . . . . ?
C31 Ru2 C26 C32 116(2) . . . . ?
C28 Ru2 C26 C32 -142.1(17) . . . . ?
C30 Ru2 C26 C32 144.4(17) . . . . ?
C27 Ru2 C26 C32 -113.3(18) . . . . ?
C29 Ru2 C26 C32 -179.2(16) . . . . ?
Na1 Ru2 C26 C32 -56.4(15) . . . . ?
C31 C26 C27 C28 1.0(15) . . . . ?
C32 C26 C27 C28 176.2(9) . . . . ?
Ru2 C26 C27 C28 53.8(8) . . . . ?
C31 C26 C27 Ru2 -52.9(9) . . . . ?
C32 C26 C27 Ru2 122.4(10) . . . . ?
O4 Ru2 C27 C28 -144.2(7) . . . . ?
O3 Ru2 C27 C28 140.5(6) . . . . ?
N1 Ru2 C27 C28 51.3(7) . . . . ?
C31 Ru2 C27 C28 -103.3(7) . . . . ?
C30 Ru2 C27 C28 -65.6(6) . . . . ?
C26 Ru2 C27 C28 -132.6(9) . . . . ?
C29 Ru2 C27 C28 -28.7(6) . . . . ?
Na1 Ru2 C27 C28 113.5(7) . . . . ?
O4 Ru2 C27 C26 -11.6(11) . . . . ?
O3 Ru2 C27 C26 -86.9(6) . . . . ?
N1 Ru2 C27 C26 -176.1(5) . . . . ?
C31 Ru2 C27 C26 29.3(5) . . . . ?
C28 Ru2 C27 C26 132.6(9) . . . . ?
C30 Ru2 C27 C26 67.0(6) . . . . ?
C29 Ru2 C27 C26 103.8(6) . . . . ?
Na1 Ru2 C27 C26 -113.9(6) . . . . ?
C26 C27 C28 C29 0.6(14) . . . . ?
Ru2 C27 C28 C29 54.9(8) . . . . ?
C26 C27 C28 Ru2 -54.3(9) . . . . ?
O4 Ru2 C28 C27 142.8(8) . . . . ?
O3 Ru2 C28 C27 -49.1(8) . . . . ?
N1 Ru2 C28 C27 -136.7(7) . . . . ?
C31 Ru2 C28 C27 65.5(7) . . . . ?
C30 Ru2 C28 C27 103.8(7) . . . . ?
C26 Ru2 C28 C27 29.2(7) . . . . ?
C29 Ru2 C28 C27 133.4(9) . . . . ?
Na1 Ru2 C28 C27 -57.2(7) . . . . ?
O4 Ru2 C28 C29 9.4(11) . . . . ?
O3 Ru2 C28 C29 177.5(4) . . . . ?
N1 Ru2 C28 C29 89.9(5) . . . . ?
C31 Ru2 C28 C29 -67.9(5) . . . . ?
C30 Ru2 C28 C29 -29.6(5) . . . . ?
C27 Ru2 C28 C29 -133.4(9) . . . . ?
C26 Ru2 C28 C29 -104.2(6) . . . . ?
Na1 Ru2 C28 C29 169.4(5) . . . . ?
C27 C28 C29 C30 -1.7(13) . . . . ?
Ru2 C28 C29 C30 52.7(8) . . . . ?
C27 C28 C29 C33 179.2(8) . . . . ?
Ru2 C28 C29 C33 -126.3(8) . . . . ?
C27 C28 C29 Ru2 -54.4(8) . . . . ?
O4 Ru2 C29 C30 53.0(7) . . . . ?
O3 Ru2 C29 C30 -137.6(8) . . . . ?
N1 Ru2 C29 C30 137.1(6) . . . . ?
C31 Ru2 C29 C30 -30.1(7) . . . . ?
C28 Ru2 C29 C30 -131.1(8) . . . . ?
C27 Ru2 C29 C30 -102.8(7) . . . . ?
C26 Ru2 C29 C30 -65.6(8) . . . . ?
Na1 Ru2 C29 C30 -143.4(6) . . . . ?
O4 Ru2 C29 C28 -175.9(5) . . . . ?
O3 Ru2 C29 C28 -6.5(10) . . . . ?
N1 Ru2 C29 C28 -91.8(5) . . . . ?
C31 Ru2 C29 C28 101.0(7) . . . . ?
C30 Ru2 C29 C28 131.1(8) . . . . ?
C27 Ru2 C29 C28 28.3(6) . . . . ?
C26 Ru2 C29 C28 65.4(7) . . . . ?
Na1 Ru2 C29 C28 -12.4(6) . . . . ?
O4 Ru2 C29 C33 -64.4(10) . . . . ?
O3 Ru2 C29 C33 105.0(11) . . . . ?
N1 Ru2 C29 C33 19.7(10) . . . . ?
C31 Ru2 C29 C33 -147.6(11) . . . . ?
C28 Ru2 C29 C33 111.5(12) . . . . ?
C30 Ru2 C29 C33 -117.5(13) . . . . ?
C27 Ru2 C29 C33 139.8(11) . . . . ?
C26 Ru2 C29 C33 176.9(11) . . . . ?
Na1 Ru2 C29 C33 99.1(9) . . . . ?
C28 C29 C30 C31 1.3(14) . . . . ?
C33 C29 C30 C31 -179.7(9) . . . . ?
Ru2 C29 C30 C31 53.8(9) . . . . ?
C28 C29 C30 Ru2 -52.5(7) . . . . ?
C33 C29 C30 Ru2 126.5(8) . . . . ?
O4 Ru2 C30 C29 -136.0(6) . . . . ?
O3 Ru2 C30 C29 150.1(7) . . . . ?
N1 Ru2 C30 C29 -50.5(8) . . . . ?
C31 Ru2 C30 C29 131.5(12) . . . . ?
C28 Ru2 C30 C29 30.1(5) . . . . ?
C27 Ru2 C30 C29 66.8(7) . . . . ?
C26 Ru2 C30 C29 104.3(8) . . . . ?
Na1 Ru2 C30 C29 65.3(7) . . . . ?
O4 Ru2 C30 C31 92.5(9) . . . . ?
O3 Ru2 C30 C31 18.5(15) . . . . ?
N1 Ru2 C30 C31 177.9(8) . . . . ?
C28 Ru2 C30 C31 -101.4(9) . . . . ?
C27 Ru2 C30 C31 -64.7(9) . . . . ?
C26 Ru2 C30 C31 -27.2(9) . . . . ?
C29 Ru2 C30 C31 -131.5(12) . . . . ?
Na1 Ru2 C30 C31 -66.2(11) . . . . ?
C27 C26 C31 C30 -1.4(17) . . . . ?
C32 C26 C31 C30 -176.5(11) . . . . ?
Ru2 C26 C31 C30 -54.6(10) . . . . ?
C27 C26 C31 Ru2 53.2(9) . . . . ?
C32 C26 C31 Ru2 -121.9(10) . . . . ?
C29 C30 C31 C26 0.3(17) . . . . ?
Ru2 C30 C31 C26 55.6(10) . . . . ?
C29 C30 C31 Ru2 -55.3(9) . . . . ?
O4 Ru2 C31 C26 134.7(8) . . . . ?
O3 Ru2 C31 C26 54.6(9) . . . . ?
N1 Ru2 C31 C26 -139.0(10) . . . . ?
C28 Ru2 C31 C26 -67.2(8) . . . . ?
C30 Ru2 C31 C26 -134.4(13) . . . . ?
C27 Ru2 C31 C26 -30.3(7) . . . . ?
C29 Ru2 C31 C26 -105.1(9) . . . . ?
Na1 Ru2 C31 C26 9.1(9) . . . . ?
O4 Ru2 C31 C30 -91.0(9) . . . . ?
O3 Ru2 C31 C30 -171.0(7) . . . . ?
N1 Ru2 C31 C30 -4.6(18) . . . . ?
C28 Ru2 C31 C30 67.1(8) . . . . ?
C27 Ru2 C31 C30 104.0(9) . . . . ?
C26 Ru2 C31 C30 134.4(13) . . . . ?
C29 Ru2 C31 C30 29.3(8) . . . . ?
Na1 Ru2 C31 C30 143.4(7) . . . . ?
C30 C29 C33 C35 -8.5(13) . . . . ?
C28 C29 C33 C35 170.5(8) . . . . ?
Ru2 C29 C33 C35 83.2(11) . . . . ?
C30 C29 C33 C34 113.8(11) . . . . ?
C28 C29 C33 C34 -67.2(10) . . . . ?
Ru2 C29 C33 C34 -154.5(8) . . . . ?
O6 Ru3 C36 C41 168.9(5) . . . . ?
O5 Ru3 C36 C41 -32.9(8) . . . . ?
N2 Ru3 C36 C41 -116.3(5) . . . . ?
C38 Ru3 C36 C41 102.7(6) . . . . ?
C37 Ru3 C36 C41 131.5(8) . . . . ?
C40 Ru3 C36 C41 28.8(5) . . . . ?
C39 Ru3 C36 C41 65.2(6) . . . . ?
Na1 Ru3 C36 C41 -36.7(5) . . . . ?
O6 Ru3 C36 C37 37.4(7) . . . . ?
O5 Ru3 C36 C37 -164.5(5) . . . . ?
N2 Ru3 C36 C37 112.2(6) . . . . ?
C38 Ru3 C36 C37 -28.9(6) . . . . ?
C40 Ru3 C36 C37 -102.7(6) . . . . ?
C41 Ru3 C36 C37 -131.5(8) . . . . ?
C39 Ru3 C36 C37 -66.3(6) . . . . ?
Na1 Ru3 C36 C37 -168.2(5) . . . . ?
O6 Ru3 C36 C42 -75.3(9) . . . . ?
O5 Ru3 C36 C42 82.9(10) . . . . ?
N2 Ru3 C36 C42 -0.4(9) . . . . ?
C38 Ru3 C36 C42 -141.5(10) . . . . ?
C37 Ru3 C36 C42 -112.6(11) . . . . ?
C40 Ru3 C36 C42 144.6(10) . . . . ?
C41 Ru3 C36 C42 115.8(11) . . . . ?
C39 Ru3 C36 C42 -179.0(9) . . . . ?
Na1 Ru3 C36 C42 79.2(9) . . . . ?
C41 C36 C37 C38 -0.8(10) . . . . ?
C42 C36 C37 C38 175.0(7) . . . . ?
Ru3 C36 C37 C38 53.2(6) . . . . ?
C41 C36 C37 Ru3 -54.0(6) . . . . ?
C42 C36 C37 Ru3 121.8(7) . . . . ?
O6 Ru3 C37 C38 72.2(5) . . . . ?
O5 Ru3 C37 C38 -37.8(18) . . . . ?
N2 Ru3 C37 C38 156.2(5) . . . . ?
C40 Ru3 C37 C38 -66.0(6) . . . . ?
C36 Ru3 C37 C38 -132.8(8) . . . . ?
C41 Ru3 C37 C38 -103.4(6) . . . . ?
C39 Ru3 C37 C38 -29.0(5) . . . . ?
Na1 Ru3 C37 C38 -115.0(5) . . . . ?
O6 Ru3 C37 C36 -155.0(5) . . . . ?
O5 Ru3 C37 C36 95.0(17) . . . . ?
N2 Ru3 C37 C36 -71.0(6) . . . . ?
C38 Ru3 C37 C36 132.8(8) . . . . ?
C40 Ru3 C37 C36 66.8(6) . . . . ?
C41 Ru3 C37 C36 29.4(6) . . . . ?
C39 Ru3 C37 C36 103.8(6) . . . . ?
Na1 Ru3 C37 C36 17.8(8) . . . . ?
C36 C37 C38 C39 1.0(11) . . . . ?
Ru3 C37 C38 C39 54.6(6) . . . . ?
C36 C37 C38 Ru3 -53.7(6) . . . . ?
O6 Ru3 C38 C37 -112.7(5) . . . . ?
O5 Ru3 C38 C37 171.8(4) . . . . ?
N2 Ru3 C38 C37 -34.3(7) . . . . ?
C40 Ru3 C38 C37 103.5(6) . . . . ?
C36 Ru3 C38 C37 29.1(5) . . . . ?
C41 Ru3 C38 C37 66.2(6) . . . . ?
C39 Ru3 C38 C37 133.2(8) . . . . ?
Na1 Ru3 C38 C37 112.4(5) . . . . ?
O6 Ru3 C38 C39 114.1(5) . . . . ?
O5 Ru3 C38 C39 38.6(7) . . . . ?
N2 Ru3 C38 C39 -167.5(5) . . . . ?
C37 Ru3 C38 C39 -133.2(8) . . . . ?
C40 Ru3 C38 C39 -29.7(6) . . . . ?
C36 Ru3 C38 C39 -104.1(6) . . . . ?
C41 Ru3 C38 C39 -67.0(6) . . . . ?
Na1 Ru3 C38 C39 -20.8(7) . . . . ?
C37 C38 C39 C40 -1.1(10) . . . . ?
Ru3 C38 C39 C40 53.2(6) . . . . ?
C37 C38 C39 C43 179.4(7) . . . . ?
Ru3 C38 C39 C43 -126.3(7) . . . . ?
C37 C38 C39 Ru3 -54.2(6) . . . . ?
O6 Ru3 C39 C40 157.9(6) . . . . ?
O5 Ru3 C39 C40 76.2(6) . . . . ?
N2 Ru3 C39 C40 -73.2(17) . . . . ?
C38 Ru3 C39 C40 -131.0(9) . . . . ?
C37 Ru3 C39 C40 -102.3(6) . . . . ?
C36 Ru3 C39 C40 -64.9(6) . . . . ?
C41 Ru3 C39 C40 -28.5(6) . . . . ?
Na1 Ru3 C39 C40 35.5(6) . . . . ?
O6 Ru3 C39 C38 -71.1(5) . . . . ?
O5 Ru3 C39 C38 -152.9(5) . . . . ?
N2 Ru3 C39 C38 57.8(17) . . . . ?
C37 Ru3 C39 C38 28.6(5) . . . . ?
C40 Ru3 C39 C38 131.0(9) . . . . ?
C36 Ru3 C39 C38 66.0(6) . . . . ?
C41 Ru3 C39 C38 102.5(6) . . . . ?
Na1 Ru3 C39 C38 166.5(5) . . . . ?
O6 Ru3 C39 C43 44.7(8) . . . . ?
O5 Ru3 C39 C43 -37.0(8) . . . . ?
N2 Ru3 C39 C43 173.6(13) . . . . ?
C38 Ru3 C39 C43 115.9(10) . . . . ?
C37 Ru3 C39 C43 144.5(9) . . . . ?
C40 Ru3 C39 C43 -113.2(11) . . . . ?
C36 Ru3 C39 C43 -178.1(8) . . . . ?
C41 Ru3 C39 C43 -141.7(9) . . . . ?
Na1 Ru3 C39 C43 -77.7(8) . . . . ?
C38 C39 C40 C41 1.1(10) . . . . ?
C43 C39 C40 C41 -179.4(7) . . . . ?
Ru3 C39 C40 C41 53.7(6) . . . . ?
C38 C39 C40 Ru3 -52.6(6) . . . . ?
C43 C39 C40 Ru3 126.9(7) . . . . ?
O6 Ru3 C40 C39 -33.5(8) . . . . ?
O5 Ru3 C40 C39 -107.9(6) . . . . ?
N2 Ru3 C40 C39 165.0(5) . . . . ?
C38 Ru3 C40 C39 30.3(6) . . . . ?
C37 Ru3 C40 C39 67.6(6) . . . . ?
C36 Ru3 C40 C39 105.3(6) . . . . ?
C41 Ru3 C40 C39 133.8(8) . . . . ?
Na1 Ru3 C40 C39 -143.6(6) . . . . ?
O6 Ru3 C40 C41 -167.3(4) . . . . ?
O5 Ru3 C40 C41 118.3(5) . . . . ?
N2 Ru3 C40 C41 31.2(7) . . . . ?
C38 Ru3 C40 C41 -103.5(6) . . . . ?
C37 Ru3 C40 C41 -66.3(5) . . . . ?
C36 Ru3 C40 C41 -28.5(5) . . . . ?
C39 Ru3 C40 C41 -133.8(8) . . . . ?
Na1 Ru3 C40 C41 82.5(5) . . . . ?
C37 C36 C41 C40 0.8(10) . . . . ?
C42 C36 C41 C40 -174.9(7) . . . . ?
Ru3 C36 C41 C40 -52.7(6) . . . . ?
C37 C36 C41 Ru3 53.5(6) . . . . ?
C42 C36 C41 Ru3 -122.2(7) . . . . ?
C39 C40 C41 C36 -1.0(11) . . . . ?
Ru3 C40 C41 C36 53.0(6) . . . . ?
C39 C40 C41 Ru3 -54.0(6) . . . . ?
O6 Ru3 C41 C36 -60(3) . . . . ?
O5 Ru3 C41 C36 159.2(5) . . . . ?
N2 Ru3 C41 C36 67.5(5) . . . . ?
C38 Ru3 C41 C36 -67.2(6) . . . . ?
C37 Ru3 C41 C36 -29.9(5) . . . . ?
C40 Ru3 C41 C36 -133.2(7) . . . . ?
C39 Ru3 C41 C36 -105.0(6) . . . . ?
Na1 Ru3 C41 C36 142.1(6) . . . . ?
O6 Ru3 C41 C40 74(3) . . . . ?
O5 Ru3 C41 C40 -67.6(5) . . . . ?
N2 Ru3 C41 C40 -159.3(5) . . . . ?
C38 Ru3 C41 C40 66.0(5) . . . . ?
C37 Ru3 C41 C40 103.3(6) . . . . ?
C36 Ru3 C41 C40 133.2(7) . . . . ?
C39 Ru3 C41 C40 28.2(5) . . . . ?
Na1 Ru3 C41 C40 -84.8(5) . . . . ?
C40 C39 C43 C45 106.0(9) . . . . ?
C38 C39 C43 C45 -74.5(10) . . . . ?
Ru3 C39 C43 C45 -164.6(7) . . . . ?
C40 C39 C43 C44 -130.4(8) . . . . ?
C38 C39 C43 C44 49.1(11) . . . . ?
Ru3 C39 C43 C44 -41.0(11) . . . . ?
